data_1571984
loop_
_publ_author_name
'Liu, Qian'
'Zhai, Xiao-Yi'
'Jian, Rui-Jun'
'Zhao, Liang'

_publ_section_title
;
 Divergent catalytic behaviors of assembled organogold(i) clusters derived
 from enyne cyclization.
;
_journal_issue 29
_journal_name_full 'Chemical science'
_journal_page_first 11311
_journal_page_last 11320
_journal_paper_doi 10.1039/d4sc01618a
_journal_volume 15
_journal_year 2024
_chemical_formula_moiety 'C276 H216 Au28 P8'
_chemical_formula_sum 'C276 H216 Au28 P8'
_chemical_formula_weight 9295.30
_space_group_crystal_system monoclinic
_space_group_IT_number 15
_space_group_name_Hall '-C 2yc'
_space_group_name_H-M_alt 'C 1 2/c 1'
_atom_sites_solution_hydrogens geom
_atom_sites_solution_primary dual
_audit_creation_date 2023-05-18
_audit_creation_method
;
Olex2 1.3
(compiled 2020.11.12 svn.r5f609507 for OlexSys, GUI svn.r6408)
;
_audit_update_record
;
2024-02-06 deposited with the CCDC.	2024-06-24 downloaded from the CCDC.
;
_cell_angle_alpha 90
_cell_angle_beta 114.081(2)
_cell_angle_gamma 90
_cell_formula_units_Z 4
_cell_length_a 47.3293(7)
_cell_length_b 20.0353(5)
_cell_length_c 41.2327(6)
_cell_measurement_reflns_used 34889
_cell_measurement_temperature 293(2)
_cell_measurement_theta_max 75.5030
_cell_measurement_theta_min 3.6760
_cell_volume 35696.4(13)
_computing_cell_refinement 'CrysAlisPro 1.171.41.115a (Rigaku OD, 2021)'
_computing_data_collection 'CrysAlisPro 1.171.41.115a (Rigaku OD, 2021)'
_computing_data_reduction 'CrysAlisPro 1.171.41.115a (Rigaku OD, 2021)'
_computing_molecular_graphics 'Olex2 1.3 (Dolomanov et al., 2009)'
_computing_publication_material 'Olex2 1.3 (Dolomanov et al., 2009)'
_computing_structure_refinement 'SHELXL 2018/3 (Sheldrick, 2015)'
_computing_structure_solution 'SHELXT 2018/2 (Sheldrick, 2018)'
_diffrn_ambient_temperature 293(2)
_diffrn_detector 'CCD plate'
_diffrn_detector_area_resol_mean 10.4273
_diffrn_detector_type AtlasS2
_diffrn_measured_fraction_theta_full 0.997
_diffrn_measured_fraction_theta_max 0.978
_diffrn_measurement_details
;
List of Runs (angles in degrees, time in seconds):

  # Type    Start    End  Width  t~exp~   \w     \q     \k     \f   Frames
#--------------------------------------------------------------------------
  1  \w    -67.00  32.00   0.60    6.06    --  -40.76  38.00   0.00  165
  2  \w   -110.00 -14.00   0.60    6.06    --  -40.76 -38.00-180.00  160
  3  \w   -114.00 -60.00   0.60    6.06    --  -40.76-151.00   2.00   90
  4  \w    -31.00  13.40   0.60    6.06    --   40.76 -57.00  60.00   74
  5  \w     32.00  89.00   0.60    6.06    --   40.76-125.00  60.00   95
  6  \w     36.00  97.20   0.60    6.06    --   40.76-125.00-150.00  102
  7  \w    105.00 171.60   0.60   24.25    --  111.38  77.00 120.00  111
  8  \w     52.00  79.00   0.60   24.25    --  111.38 -95.00 -90.00   45
  9  \w    103.00 175.60   0.60   24.25    --  111.38  77.00 -30.00  121
 10  \w     46.00 137.20   0.60   24.25    --  111.38 -45.00  30.00  152
 11  \w     44.00 111.80   0.60   24.25    --  111.38-125.00   0.00  113
 12  \w     56.00  83.00   0.60   24.25    --  111.38 -95.00   0.00   45
 13  \w     38.00 138.20   0.60   24.25    --  111.38 -45.00 150.00  167
 14  \w     78.00 105.00   0.60   24.25    --  111.38 -95.00-180.00   45
 15  \w     28.00 105.40   0.60   24.25    --  111.38 -95.00  30.00  129
 16  \w     86.00 174.20   0.60   24.25    --  111.38  45.00  90.00  147
 17  \w    104.00 176.00   0.60   24.25    --  111.38  77.00-180.00  120
 18  \w     55.00 105.40   0.60   24.25    --  111.38 -95.00  90.00   84
 19  \w     86.00 122.00   0.60   24.25    --  111.38  30.00 -90.00   60
 20  \w     81.00 105.60   0.60   24.25    --  111.38 -95.00-150.00   41
 21  \w     62.00  96.80   0.60   24.25    --  111.38 -95.00 150.00   58
;
_diffrn_measurement_device 'four-circle diffractometer'
_diffrn_measurement_device_type 'SuperNova, Dual, Cu at home/near, AtlasS2'
_diffrn_measurement_method '\w scans'
_diffrn_orient_matrix_type 'CrysAlisPro convention (1999,Acta A55,543-557)'
_diffrn_orient_matrix_UB_11 0.0322052000
_diffrn_orient_matrix_UB_12 -0.0330864000
_diffrn_orient_matrix_UB_13 0.0143856000
_diffrn_orient_matrix_UB_21 0.0149668000
_diffrn_orient_matrix_UB_22 0.0684555000
_diffrn_orient_matrix_UB_23 0.0005495000
_diffrn_orient_matrix_UB_31 0.0032797000
_diffrn_orient_matrix_UB_32 0.0112541000
_diffrn_orient_matrix_UB_33 0.0383351000
_diffrn_radiation_monochromator mirror
_diffrn_radiation_probe x-ray
_diffrn_radiation_type 'Cu K\a'
_diffrn_radiation_wavelength 1.54184
_diffrn_reflns_av_R_equivalents 0.0526
_diffrn_reflns_av_unetI/netI 0.0449
_diffrn_reflns_Laue_measured_fraction_full 0.997
_diffrn_reflns_Laue_measured_fraction_max 0.978
_diffrn_reflns_limit_h_max 58
_diffrn_reflns_limit_h_min -58
_diffrn_reflns_limit_k_max 24
_diffrn_reflns_limit_k_min -24
_diffrn_reflns_limit_l_max 50
_diffrn_reflns_limit_l_min -34
_diffrn_reflns_number 121541
_diffrn_reflns_point_group_measured_fraction_full 0.997
_diffrn_reflns_point_group_measured_fraction_max 0.978
_diffrn_reflns_theta_full 67.684
_diffrn_reflns_theta_max 75.559
_diffrn_reflns_theta_min 3.567
_diffrn_source 'micro-focus sealed X-ray tube'
_diffrn_source_type 'SuperNova (Cu) X-ray Source'
_exptl_absorpt_coefficient_mu 21.618
_exptl_absorpt_correction_T_max 1.00000
_exptl_absorpt_correction_T_min 0.53497
_exptl_absorpt_correction_type multi-scan
_exptl_absorpt_process_details
;
CrysAlisPro 1.171.41.115a (Rigaku Oxford Diffraction, 2021)
Empirical absorption correction using spherical harmonics,
implemented in SCALE3 ABSPACK scaling algorithm.
;
_exptl_crystal_colour 'clear dark red'
_exptl_crystal_density_diffrn 1.730
_exptl_crystal_description block
_exptl_crystal_F_000 16816
_exptl_crystal_size_max 0.3
_exptl_crystal_size_mid 0.25
_exptl_crystal_size_min 0.2
_refine_diff_density_max 1.480
_refine_diff_density_min -2.963
_refine_diff_density_rms 0.197
_refine_ls_extinction_method none
_refine_ls_goodness_of_fit_ref 1.060
_refine_ls_hydrogen_treatment constr
_refine_ls_matrix_type full
_refine_ls_number_parameters 1339
_refine_ls_number_reflns 36215
_refine_ls_number_restraints 337
_refine_ls_restrained_S_all 1.059
_refine_ls_R_factor_all 0.0753
_refine_ls_R_factor_gt 0.0591
_refine_ls_shift/su_max 0.005
_refine_ls_shift/su_mean 0.000
_refine_ls_structure_factor_coef Fsqd
_refine_ls_weighting_details 'w=1/[\s^2^(Fo^2^)+(0.0925P)^2^+264.0749P] where P=(Fo^2^+2Fc^2^)/3'
_refine_ls_weighting_scheme calc
_refine_ls_wR_factor_gt 0.1678
_refine_ls_wR_factor_ref 0.1809
_reflns_Friedel_coverage 0.000
_reflns_number_gt 25596
_reflns_number_total 36215
_reflns_threshold_expression 'I > 2\s(I)'
_cod_data_source_file d4sc01618a2.cif
_cod_data_source_block au28
_cod_depositor_comments 'Adding full bibliography for 1571982--1571985.cif.'
_cod_database_code 1571984
_shelx_shelxl_version_number 2018/3
_chemical_oxdiff_formula 'C H P Au'
_chemical_oxdiff_usercomment 'Colorless Plate Crystals'
_shelx_space_group_comment
;
The symmetry employed for this shelxl refinement is uniquely defined
by the following loop, which should always be used as a source of
symmetry information in preference to the above space-group names.
They are only intended as comments.
;
_reflns_odcompleteness_completeness 90.77
_reflns_odcompleteness_iscentric 1
_reflns_odcompleteness_theta 68.13
_olex2_refinement_description
;
1. Fixed Uiso
 At 1.2 times of:
  All C(H) groups
 At 1.5 times of:
  All C(H,H,H) groups
2. Restrained distances
 C26-C11
 1.4 with sigma of 0.02
 C36-C029
 1.4 with sigma of 0.02
 C159-C36
 1.4 with sigma of 0.02
 C11-C55
 1.4 with sigma of 0.02
 C029-C26
 1.4 with sigma of 0.02
 C55-C159
 1.4 with sigma of 0.02
3. Rigid bond restraints
 C30, C037
 with sigma for 1-2 distances of 0.01 and sigma for 1-3 distances of 0.01
4. Uiso/Uaniso restraints and constraints
Uanis(C26) \\sim Ueq, Uanis(C11) \\sim Ueq, Uanis(C55) \\sim Ueq, Uanis(C159)
\\sim Ueq, Uanis(C36) \\sim Ueq, Uanis(C029) \\sim Ueq: with sigma of 0.01 and
sigma for terminal atoms of 0.02
Uanis(C3) \\sim Ueq, Uanis(C32) \\sim Ueq, Uanis(C2) \\sim Ueq, Uanis(C53)
\\sim Ueq, Uanis(C44) \\sim Ueq, Uanis(C45) \\sim Ueq: with sigma of 0.01 and
sigma for terminal atoms of 0.02
Uanis(C33) \\sim Ueq, Uanis(C6) \\sim Ueq, Uanis(C35) \\sim Ueq, Uanis(C039)
\\sim Ueq, Uanis(C02W) \\sim Ueq, Uanis(C02K) \\sim Ueq: with sigma of 0.01 and
sigma for terminal atoms of 0.02
Uanis(C37) \\sim Ueq: with sigma of 0.01 and sigma for terminal atoms of 0.02
5. Rigid body (RIGU) restrains
 C55, C159, C36, C029, C26, C11
 with sigma for 1-2 distances of 0.004 and sigma for 1-3 distances of 0.004
 C48, C25, C12, C19, C03A, C02H
 with sigma for 1-2 distances of 0.004 and sigma for 1-3 distances of 0.004
 C21, C20, C030, C02Y, C9, C16
 with sigma for 1-2 distances of 0.004 and sigma for 1-3 distances of 0.004
 C029, C26, C11, C55, C159, C36
 with sigma for 1-2 distances of 0.004 and sigma for 1-3 distances of 0.004
 C02Q, C7, C02T, C5, C02A, C22
 with sigma for 1-2 distances of 0.004 and sigma for 1-3 distances of 0.004
 C2, C53, C44, C45, C3, C32
 with sigma for 1-2 distances of 0.004 and sigma for 1-3 distances of 0.004
 C23, C14, C158, C37, C02J, C038
 with sigma for 1-2 distances of 0.004 and sigma for 1-3 distances of 0.004
6.a Aromatic/amide H refined with riding coordinates:
 C00M(H00M), C00U(H00U), C00W(H00W), C01B(H01d), C01D(H01e), C01E(H01f),
 C01F(H01g), C01G(H01h), C01L(H01L), C01P(H01P), C01U(H01U), C01Y(H01Y),
 C020(H020), C021(H021), C022(H022), C023(H023), C024(H024), C025(H025),
 C02B(H02B), C02C(H02C), C29(H29), C4(H4), C27(H27), C02U(H02U), C02E(H02E),
 C02F(H02F), C02G(H02G), C02K(H02K), C02M(H02M), C02N(H02N), C02O(H02O),
 C02P(H02P), C02Q(H02Q), C02R(H02R), C02S(H02S), C02T(H02T), C02W(H02W), C9(H9),
  C16(H16), C21(H21), C20(H20), C030(H030), C033(H033), C034(H034), C035(H035),
 C036(H036), C18(H18), C6(H6), C33(H33), C10(H10), C30(H30), C039(H039),
 C03D(H03D), C03E(H03E), C03F(H03F), C13(H13), C15(H15), C17(H17), C24(H24),
 C31(H31), C143(H143), C75(H75), C8(H8), C131(H131), C5(H5), C7(H7), C22(H22),
 C2(H2), C32(H32), C3(H3), C45(H45), C44(H44), C25(H25), C12(H12), C19(H19),
 C03A(H03g), C48(H48), C35(H35), C34(H34), C28(H28), C158(H158), C37(H37),
 C038(H038), C23(H23), C14(H14), C159(H159), C36(H36), C029(H029), C11(H11),
 C55(H55)
6.b Fitted hexagon refined as free rotating group:
 C02C(C29,C4,C27,C02U,C01M), C02Y(C9,C16,C21,C20,C030), C037(C18,C6,C33,C10,
 C30), C53(C2,C32,C3,C45,C44), C25(C12,C19,C03A,C02H,C48), C158(C37,C02J,C038,
 C23,C14)
6.c Idealised Me refined as rotating group:
 C00T(H00a,H00b,H00c), C011(H01a,H01b,H01c), C02I(H02a,H02d,H02h), C02L(H02i,
 H02j,H02l), C032(H03a,H03b,H03c), C1(H1a,H1b,H1c)
;
_smtbx_masks_void_probe_radius 1.2
_smtbx_masks_void_truncation_radius 1.2
_olex2_submission_special_instructions 'No special instructions were received'
_oxdiff_exptl_absorpt_empirical_details
;
Empirical correction (ABSPACK) includes:
- Absorption correction using spherical harmonics
- Frame scaling
;
_oxdiff_exptl_absorpt_empirical_full_max 1.996
_oxdiff_exptl_absorpt_empirical_full_min 0.660

loop_
_space_group_symop_operation_xyz
'x, y, z'
'-x, y, -z+1/2'
'x+1/2, y+1/2, z'
'-x+1/2, y+1/2, -z+1/2'
'-x, -y, -z'
'x, -y, z-1/2'
'-x+1/2, -y+1/2, -z'
'x+1/2, -y+1/2, z-1/2'

loop_
_atom_site_label
_atom_site_type_symbol
_atom_site_fract_x
_atom_site_fract_y
_atom_site_fract_z
_atom_site_U_iso_or_equiv
_atom_site_adp_type
_atom_site_occupancy
_atom_site_site_symmetry_order
_atom_site_calc_flag
_atom_site_refinement_flags_posn
_atom_site_refinement_flags_adp
_atom_site_refinement_flags_occupancy
_atom_site_disorder_assembly
_atom_site_disorder_group
Au01 Au 0.52974(2) 0.69759(3) 0.74490(2) 0.05322(12) Uani 1 1 d . . . . .
Au02 Au 0.57931(2) 0.70910(3) 0.80695(2) 0.05823(13) Uani 1 1 d . . . . .
Au03 Au 0.51610(2) 0.68553(3) 0.67544(2) 0.05784(13) Uani 1 1 d . . . . .
Au04 Au 0.56000(2) 0.79853(3) 0.70914(2) 0.06088(14) Uani 1 1 d . . . . .
Au05 Au 0.61074(2) 0.80125(3) 0.77221(2) 0.06236(14) Uani 1 1 d . . . . .
Au06 Au 0.58541(2) 0.59647(3) 0.76268(2) 0.06137(14) Uani 1 1 d . . . . .
Au07 Au 0.57219(2) 0.59160(3) 0.69223(2) 0.06338(14) Uani 1 1 d . . . . .
Au08 Au 0.64238(2) 0.65642(3) 0.78901(2) 0.06721(16) Uani 1 1 d . . . . .
Au09 Au 0.58302(2) 0.73704(4) 0.66577(2) 0.06883(16) Uani 1 1 d . . . . .
Au0A Au 0.63782(2) 0.69692(4) 0.72193(2) 0.07304(18) Uani 1 1 d . . . . .
Au0B Au 0.52230(2) 0.66895(4) 0.61394(2) 0.07716(18) Uani 1 1 d . . . . .
Au0C Au 0.63759(2) 0.72367(4) 0.85679(2) 0.07684(18) Uani 1 1 d . . . . .
Au0D Au 0.62131(2) 0.83727(4) 0.71399(2) 0.08046(19) Uani 1 1 d . . . . .
Au0E Au 0.63218(2) 0.55702(4) 0.73453(2) 0.0843(2) Uani 1 1 d . . . . .
P00F P 0.51609(8) 0.5971(2) 0.56949(8) 0.0770(11) Uani 1 1 d . . . . .
P00G P 0.67018(8) 0.7970(3) 0.89580(9) 0.0882(13) Uani 1 1 d . . . . .
P00H P 0.66961(9) 0.4791(3) 0.74552(12) 0.0991(16) Uani 1 1 d . . . . .
P00I P 0.64320(10) 0.9144(3) 0.69151(13) 0.113(2) Uani 1 1 d . . . . .
C00K C 0.5484(2) 0.7866(7) 0.7766(3) 0.059(3) Uani 1 1 d . . . . .
C00L C 0.5619(2) 0.8302(6) 0.7599(2) 0.051(2) Uani 1 1 d . . . . .
C00M C 0.5318(2) 0.8154(7) 0.7953(3) 0.057(3) Uani 1 1 d . . . . .
H00M H 0.522885 0.786902 0.806281 0.068 Uiso 1 1 calc R U . . .
C00N C 0.6106(2) 0.6328(6) 0.8376(3) 0.055(3) Uani 1 1 d . . . . .
C00O C 0.5176(2) 0.6055(6) 0.7123(2) 0.048(2) Uani 1 1 d . . . . .
C00P C 0.4826(3) 0.5122(8) 0.7003(3) 0.065(3) Uani 1 1 d . . . . .
C00Q C 0.6681(3) 0.7324(8) 0.7746(3) 0.065(3) Uani 1 1 d . . . . .
C00R C 0.6573(3) 0.7903(8) 0.7849(3) 0.073(4) Uani 1 1 d . . . . .
C00S C 0.5151(2) 0.7602(8) 0.6385(3) 0.067(4) Uani 1 1 d . . . . .
C00T C 0.4504(3) 0.4853(8) 0.6896(4) 0.072(4) Uani 1 1 d . . . . .
H00A H 0.449028 0.462345 0.709377 0.108 Uiso 1 1 calc R U . . .
H00B H 0.445671 0.454833 0.670124 0.108 Uiso 1 1 calc R U . . .
H00C H 0.435813 0.521505 0.682514 0.108 Uiso 1 1 calc R U . . .
C00U C 0.6786(3) 0.8395(8) 0.8039(3) 0.072(4) Uani 1 1 d . . . . .
H00U H 0.671739 0.878774 0.810281 0.086 Uiso 1 1 calc R U . . .
C00V C 0.5998(3) 0.6020(8) 0.6643(3) 0.068(4) Uani 1 1 d . . . . .
C00W C 0.4869(3) 0.5780(8) 0.7020(3) 0.065(3) Uani 1 1 d . . . . .
H00W H 0.470025 0.606485 0.696572 0.078 Uiso 1 1 calc R U . . .
C00X C 0.4869(3) 0.7928(8) 0.6139(3) 0.070(4) Uani 1 1 d . . . . .
C00Y C 0.5588(3) 0.9010(7) 0.7619(3) 0.064(3) Uani 1 1 d . . . . .
C00Z C 0.5382(3) 0.4937(7) 0.7206(3) 0.066(3) Uani 1 1 d . . . . .
C010 C 0.5285(2) 0.8819(7) 0.7980(3) 0.063(3) Uani 1 1 d . . . . .
C011 C 0.5112(3) 0.9112(8) 0.8178(4) 0.081(4) Uani 1 1 d . . . . .
H01A H 0.497978 0.877881 0.821009 0.121 Uiso 1 1 calc R U . . .
H01B H 0.498858 0.948025 0.804598 0.121 Uiso 1 1 calc R U . . .
H01C H 0.525608 0.926691 0.840626 0.121 Uiso 1 1 calc R U . . .
C012 C 0.6233(2) 0.5979(8) 0.8174(3) 0.063(3) Uani 1 1 d . . . . .
C013 C 0.5432(3) 0.7965(7) 0.6499(3) 0.066(4) Uani 1 1 d . . . . .
C014 C 0.5425(2) 0.5665(7) 0.7201(3) 0.060(3) Uani 1 1 d . . . . .
C015 C 0.6072(3) 0.6012(8) 0.8670(3) 0.073(4) Uani 1 1 d . . . . .
C016 C 0.6181(3) 0.5368(9) 0.8759(4) 0.081(4) Uani 1 1 d . . . . .
C017 C 0.5355(4) 0.6234(10) 0.5420(4) 0.089(5) Uani 1 1 d . . . . .
C018 C 0.4754(4) 0.5960(10) 0.5396(3) 0.086(5) Uani 1 1 d . . . . .
C019 C 0.7221(3) 0.7744(10) 0.8045(4) 0.086(5) Uani 1 1 d . . . . .
C01B C 0.5936(3) 0.6361(9) 0.8875(3) 0.078(4) Uani 1 1 d . . . . .
H01D H 0.587507 0.680482 0.882621 0.093 Uiso 1 1 calc R U . . .
C01C C 0.4868(3) 0.8555(8) 0.6010(3) 0.076(4) Uani 1 1 d . . . . .
C01D C 0.6158(4) 0.5063(11) 0.9072(4) 0.104(6) Uani 1 1 d . . . . .
H01E H 0.624435 0.464458 0.915043 0.125 Uiso 1 1 calc R U . . .
C01E C 0.4582(3) 0.7570(8) 0.6019(4) 0.079(4) Uani 1 1 d . . . . .
H01F H 0.458199 0.713857 0.610290 0.094 Uiso 1 1 calc R U . . .
C01F C 0.5428(3) 0.8619(8) 0.6371(3) 0.080(4) Uani 1 1 d . . . . .
H01G H 0.561270 0.885525 0.644319 0.096 Uiso 1 1 calc R U . . .
C01G C 0.5738(3) 0.9464(8) 0.7473(4) 0.077(4) Uani 1 1 d . . . . .
H01H H 0.585723 0.930368 0.735808 0.093 Uiso 1 1 calc R U . . .
C01H C 0.5075(3) 0.4692(7) 0.7084(4) 0.065(3) Uani 1 1 d . . . . .
C01I C 0.6161(3) 0.6618(9) 0.6676(3) 0.078(4) Uani 1 1 d . . . . .
C01J C 0.7000(3) 0.7242(11) 0.7840(4) 0.093(6) Uani 1 1 d . . . . .
C01L C 0.5652(4) 0.6478(12) 0.5592(5) 0.112(7) Uani 1 1 d . . . . .
H01L H 0.575010 0.649321 0.583876 0.134 Uiso 1 1 calc R U . . .
C01O C 0.5155(4) 0.8922(9) 0.6139(4) 0.085(4) Uani 1 1 d . . . . .
C01P C 0.6327(3) 0.5325(10) 0.8260(4) 0.091(5) Uani 1 1 d . . . . .
H01P H 0.641718 0.510770 0.812659 0.110 Uiso 1 1 calc R U . . .
C01R C 0.6342(3) 0.6704(11) 0.6473(3) 0.093(6) Uani 1 1 d . . . . .
C01T C 0.5423(3) 0.9270(9) 0.7820(3) 0.079(4) Uani 1 1 d . . . . .
C01U C 0.4316(3) 0.7829(10) 0.5795(4) 0.098(6) Uani 1 1 d . . . . .
H01U H 0.413410 0.758374 0.572271 0.118 Uiso 1 1 calc R U . . .
C01V C 0.7100(3) 0.8300(10) 0.8132(4) 0.086(5) Uani 1 1 d . . . . .
C01X C 0.6296(3) 0.4970(8) 0.8537(4) 0.077(4) Uani 1 1 d . . . . .
C01Y C 0.6922(3) 0.5455(10) 0.7025(5) 0.100(6) Uani 1 1 d . . . . .
H01Y H 0.671685 0.558199 0.689661 0.120 Uiso 1 1 calc R U . . .
C01Z C 0.7104(3) 0.7764(10) 0.9109(4) 0.088(5) Uani 1 1 d . . . . .
C020 C 0.6028(3) 0.5500(10) 0.6431(4) 0.085(5) Uani 1 1 d . . . . .
H020 H 0.591992 0.510842 0.642209 0.102 Uiso 1 1 calc R U . . .
C021 C 0.7195(4) 0.7434(11) 0.8893(4) 0.102(6) Uani 1 1 d . . . . .
H021 H 0.705074 0.732792 0.866647 0.123 Uiso 1 1 calc R U . . .
C022 C 0.4587(3) 0.8825(10) 0.5777(4) 0.102(6) Uani 1 1 d . . . . .
H022 H 0.458071 0.925497 0.568990 0.122 Uiso 1 1 calc R U . . .
C023 C 0.5638(3) 0.4514(8) 0.7298(4) 0.071(3) Uani 1 1 d . . . . .
H023 H 0.583665 0.468895 0.737712 0.085 Uiso 1 1 calc R U . . .
C024 C 0.6519(4) 0.7226(12) 0.6505(5) 0.112(7) Uani 1 1 d . . . . .
H024 H 0.653033 0.754765 0.667226 0.134 Uiso 1 1 calc R U . . .
C025 C 0.4594(3) 0.5340(9) 0.5280(3) 0.080(4) Uani 1 1 d . . . . .
H025 H 0.469856 0.493766 0.535068 0.096 Uiso 1 1 calc R U . . .
C026 C 0.6363(4) 0.6152(13) 0.6257(5) 0.112(7) Uani 1 1 d . . . . .
C02A C 0.6799(4) 0.8788(13) 0.6915(4) 0.117(7) Uani 1 1 d . . . . .
C02B C 0.6010(5) 0.5395(12) 0.9248(5) 0.114(7) Uani 1 1 d . . . . .
H02B H 0.598651 0.519103 0.943764 0.137 Uiso 1 1 calc R U . . .
C02C C 0.5230(3) 0.4875(6) 0.6124(3) 0.106(6) Uani 1 1 d G . . . .
H02C H 0.514199 0.514405 0.624232 0.127 Uiso 1 1 calc R U . . .
C29 C 0.5311(3) 0.4220(7) 0.6235(3) 0.128(8) Uani 1 1 d G . . . .
H29 H 0.527816 0.405158 0.642624 0.154 Uiso 1 1 calc R U . . .
C4 C 0.5443(3) 0.3818(5) 0.6058(3) 0.120(7) Uani 1 1 d G . . . .
H4 H 0.549720 0.338009 0.613206 0.145 Uiso 1 1 calc R U . . .
C27 C 0.5492(3) 0.4070(6) 0.5772(3) 0.115(6) Uani 1 1 d G . . . .
H27 H 0.558008 0.380105 0.565396 0.137 Uiso 1 1 calc R U . . .
C02U C 0.5411(3) 0.4725(6) 0.5662(2) 0.089(5) Uani 1 1 d G . . . .
H02U H 0.544392 0.489351 0.547004 0.106 Uiso 1 1 calc R U . . .
C01M C 0.5279(2) 0.5127(5) 0.5838(3) 0.082(4) Uani 1 1 d G . . . .
C02E C 0.5897(4) 0.6020(10) 0.9147(4) 0.090(5) Uani 1 1 d . . . . .
H02E H 0.579018 0.622721 0.926433 0.108 Uiso 1 1 calc R U . . .
C02F C 0.5799(4) 0.6700(13) 0.5381(6) 0.129(8) Uani 1 1 d . . . . .
H02F H 0.599739 0.687546 0.549330 0.155 Uiso 1 1 calc R U . . .
C02G C 0.5214(4) 0.6201(10) 0.5058(4) 0.100(6) Uani 1 1 d . . . . .
H02G H 0.501678 0.602134 0.494627 0.120 Uiso 1 1 calc R U . . .
C02I C 0.6397(4) 0.4268(10) 0.8623(5) 0.113(7) Uani 1 1 d . . . . .
H02A H 0.623471 0.401373 0.864627 0.170 Uiso 1 1 calc R U . . .
H02D H 0.657849 0.425291 0.884263 0.170 Uiso 1 1 calc R U . . .
H02H H 0.644474 0.408231 0.843643 0.170 Uiso 1 1 calc R U . . .
C02K C 0.7535(4) 0.7659(10) 0.8140(4) 0.090(4) Uani 1 1 d . U . . .
H02K H 0.767322 0.800240 0.825023 0.108 Uiso 1 1 calc R U . . .
C02L C 0.5171(5) 0.9607(11) 0.6003(6) 0.126(8) Uani 1 1 d . . . . .
H02I H 0.511234 0.958815 0.575144 0.188 Uiso 1 1 calc R U . . .
H02J H 0.537874 0.977375 0.611804 0.188 Uiso 1 1 calc R U . . .
H02L H 0.503274 0.989725 0.605333 0.188 Uiso 1 1 calc R U . . .
C02M C 0.4602(4) 0.6565(11) 0.5291(4) 0.096(5) Uani 1 1 d . . . . .
H02M H 0.470132 0.697129 0.537012 0.115 Uiso 1 1 calc R U . . .
C02N C 0.7332(4) 0.7908(12) 0.9432(5) 0.123(8) Uani 1 1 d . . . . .
H02N H 0.727286 0.811191 0.959664 0.147 Uiso 1 1 calc R U . . .
C02O C 0.4288(5) 0.5347(12) 0.5067(5) 0.108(7) Uani 1 1 d . . . . .
H02O H 0.418237 0.494370 0.500426 0.130 Uiso 1 1 calc R U . . .
C02P C 0.5395(4) 0.9979(8) 0.7835(4) 0.088(5) Uani 1 1 d . . . . .
H02P H 0.527766 1.016953 0.794512 0.106 Uiso 1 1 calc R U . . .
C02Q C 0.7179(5) 0.8854(18) 0.6665(6) 0.165(10) Uani 1 1 d . . . . .
H02Q H 0.724344 0.897595 0.648872 0.198 Uiso 1 1 calc R U . . .
C02R C 0.7126(3) 0.6682(12) 0.7745(5) 0.117(8) Uani 1 1 d . . . . .
H02R H 0.699124 0.635548 0.760554 0.141 Uiso 1 1 calc R U . . .
C02S C 0.5040(4) 0.3997(10) 0.7073(4) 0.091(5) Uani 1 1 d . . . . .
H02S H 0.484229 0.382338 0.700570 0.109 Uiso 1 1 calc R U . . .
C02T C 0.7253(4) 0.8176(13) 0.7184(6) 0.129(7) Uani 1 1 d . . . . .
H02T H 0.737679 0.787505 0.735443 0.155 Uiso 1 1 calc R U . . .
C02V C 0.7000(3) 0.5047(11) 0.7321(5) 0.104(6) Uani 1 1 d . . . . .
C02W C 0.7642(4) 0.7047(10) 0.8069(5) 0.101(5) Uani 1 1 d . U . . .
H02W H 0.785315 0.695296 0.817252 0.121 Uiso 1 1 calc R U . . .
C02Y C 0.6628(2) 0.7961(8) 0.9353(2) 0.110(5) Uani 1 1 d G . . . .
C9 C 0.6616(3) 0.8543(7) 0.9531(4) 0.143(7) Uani 1 1 d G . . . .
H9 H 0.664218 0.895498 0.944352 0.172 Uiso 1 1 calc R U . . .
C16 C 0.6565(3) 0.8508(9) 0.9840(4) 0.178(10) Uani 1 1 d G . . . .
H16 H 0.655716 0.889756 0.995856 0.213 Uiso 1 1 calc R U . . .
C21 C 0.6526(3) 0.7892(11) 0.9971(3) 0.167(10) Uani 1 1 d G . . . .
H21 H 0.649177 0.786894 1.017709 0.200 Uiso 1 1 calc R U . . .
C20 C 0.6538(3) 0.7310(8) 0.9793(3) 0.163(9) Uani 1 1 d G . . . .
H20 H 0.651141 0.689774 0.988058 0.196 Uiso 1 1 calc R U . . .
C030 C 0.6589(3) 0.7344(7) 0.9484(3) 0.126(6) Uani 1 1 d G . . . .
H030 H 0.659644 0.695515 0.936554 0.151 Uiso 1 1 calc R U . . .
C02Z C 0.6200(4) 0.5520(11) 0.6242(4) 0.096(6) Uani 1 1 d . . . . .
C032 C 0.7316(4) 0.8870(11) 0.8308(6) 0.131(8) Uani 1 1 d . . . . .
H03A H 0.720020 0.927841 0.826363 0.197 Uiso 1 1 calc R U . . .
H03B H 0.746984 0.890238 0.821294 0.197 Uiso 1 1 calc R U . . .
H03C H 0.741501 0.879206 0.855925 0.197 Uiso 1 1 calc R U . . .
C033 C 0.4315(4) 0.8450(12) 0.5674(5) 0.117(7) Uani 1 1 d . . . . .
H033 H 0.412908 0.863621 0.551871 0.141 Uiso 1 1 calc R U . . .
C034 C 0.7512(4) 0.7235(12) 0.8997(5) 0.111(7) Uani 1 1 d . . . . .
H034 H 0.756732 0.698371 0.884230 0.133 Uiso 1 1 calc R U . . .
C035 C 0.7160(5) 0.5680(13) 0.6917(6) 0.141(10) Uani 1 1 d . . . . .
H035 H 0.711793 0.600878 0.674435 0.169 Uiso 1 1 calc R U . . .
C036 C 0.5591(4) 0.3844(10) 0.7271(5) 0.098(5) Uani 1 1 d . . . . .
H036 H 0.576137 0.356413 0.732776 0.117 Uiso 1 1 calc R U . . .
C037 C 0.6541(3) 0.9890(6) 0.7159(4) 0.125(8) Uani 1 1 d G U . . .
C18 C 0.6680(3) 1.0397(9) 0.7047(4) 0.180(13) Uani 1 1 d G . . . .
H18 H 0.671311 1.034511 0.684117 0.216 Uiso 1 1 calc R U . . .
C6 C 0.6771(4) 1.0983(7) 0.7244(5) 0.167(11) Uani 1 1 d G U . . .
H6 H 0.686458 1.132214 0.716902 0.200 Uiso 1 1 calc R U . . .
C33 C 0.6722(4) 1.1060(7) 0.7552(5) 0.164(11) Uani 1 1 d G U . . .
H33 H 0.678282 1.145198 0.768323 0.197 Uiso 1 1 calc R U . . .
C10 C 0.6582(4) 1.0553(9) 0.7663(4) 0.210(18) Uani 1 1 d G . . . .
H10 H 0.654959 1.060479 0.786960 0.252 Uiso 1 1 calc R U . . .
C30 C 0.6492(3) 0.9967(7) 0.7467(4) 0.132(8) Uani 1 1 d G U . . .
H30 H 0.639811 0.962775 0.754175 0.158 Uiso 1 1 calc R U . . .
C039 C 0.6707(5) 0.6844(11) 0.6085(5) 0.107(6) Uani 1 1 d . U . . .
H039 H 0.681871 0.691143 0.594743 0.129 Uiso 1 1 calc R U . . .
C03D C 0.5705(4) 1.0126(9) 0.7504(5) 0.093(5) Uani 1 1 d . . . . .
H03D H 0.579607 1.042250 0.740123 0.112 Uiso 1 1 calc R U . . .
C03E C 0.5289(4) 0.3548(8) 0.7158(5) 0.098(5) Uani 1 1 d . . . . .
H03E H 0.525925 0.308780 0.714116 0.117 Uiso 1 1 calc R U . . .
C03F C 0.4129(4) 0.5924(15) 0.4941(4) 0.115(8) Uani 1 1 d . . . . .
H03F H 0.392207 0.591647 0.478269 0.137 Uiso 1 1 calc R U . . .
C13 C 0.5671(5) 0.6676(12) 0.5026(6) 0.120(7) Uani 1 1 d . . . . .
H13 H 0.578380 0.681428 0.489869 0.144 Uiso 1 1 calc R U . . .
C15 C 0.4285(5) 0.6526(13) 0.5057(5) 0.110(7) Uani 1 1 d . . . . .
H15 H 0.417560 0.692168 0.497653 0.132 Uiso 1 1 calc R U . . .
C17 C 0.5373(5) 0.6447(12) 0.4850(5) 0.123(8) Uani 1 1 d . . . . .
H17 H 0.527654 0.645069 0.460305 0.147 Uiso 1 1 calc R U . . .
C24 C 0.5542(4) 1.0367(11) 0.7683(5) 0.102(5) Uani 1 1 d . . . . .
H24 H 0.553064 1.082739 0.770359 0.122 Uiso 1 1 calc R U . . .
C31 C 0.7639(4) 0.7783(13) 0.9535(5) 0.119(7) Uani 1 1 d . . . . .
H31 H 0.778477 0.794478 0.974953 0.143 Uiso 1 1 calc R U . . .
C143 C 0.7724(4) 0.7407(14) 0.9312(6) 0.131(9) Uani 1 1 d . . . . .
H143 H 0.792861 0.727462 0.938105 0.157 Uiso 1 1 calc R U . . .
C75 C 0.7311(4) 0.4778(12) 0.7505(6) 0.119(7) Uani 1 1 d . . . . .
H75 H 0.737015 0.451455 0.770742 0.142 Uiso 1 1 calc R U . . .
C8 C 0.7456(5) 0.5394(13) 0.7079(7) 0.130(8) Uani 1 1 d . . . . .
H8 H 0.760995 0.550536 0.700233 0.156 Uiso 1 1 calc R U . . .
C131 C 0.7513(4) 0.4957(13) 0.7346(6) 0.122(8) Uani 1 1 d . . . . .
H131 H 0.770607 0.475098 0.743470 0.147 Uiso 1 1 calc R U . . .
C5 C 0.6970(3) 0.8391(11) 0.7168(4) 0.102(5) Uani 1 1 d . . . . .
H5 H 0.690158 0.825077 0.733850 0.122 Uiso 1 1 calc R U . . .
C7 C 0.7341(5) 0.8456(15) 0.6917(7) 0.146(8) Uani 1 1 d . . . . .
H7 H 0.753477 0.833629 0.692773 0.175 Uiso 1 1 calc R U . . .
C22 C 0.6904(5) 0.9098(16) 0.6665(6) 0.168(10) Uani 1 1 d . . . . .
H22 H 0.679299 0.943863 0.651322 0.201 Uiso 1 1 calc R U . . .
C53 C 0.6913(3) 0.4636(10) 0.7947(3) 0.121(5) Uani 1 1 d G U . . .
C2 C 0.7069(4) 0.5178(8) 0.8153(6) 0.166(8) Uani 1 1 d G U . . .
H2 H 0.706669 0.558809 0.804634 0.199 Uiso 1 1 calc R U . . .
C32 C 0.7227(4) 0.5108(10) 0.8519(5) 0.182(8) Uani 1 1 d G U . . .
H32 H 0.733144 0.547023 0.865648 0.219 Uiso 1 1 calc R U . . .
C3 C 0.7231(4) 0.4495(12) 0.8678(3) 0.182(9) Uani 1 1 d G U . . .
H3 H 0.733678 0.444759 0.892286 0.218 Uiso 1 1 calc R U . . .
C45 C 0.7075(4) 0.3953(9) 0.8472(5) 0.148(6) Uani 1 1 d G U . . .
H45 H 0.707736 0.354281 0.857911 0.178 Uiso 1 1 calc R U . . .
C44 C 0.6917(4) 0.4023(8) 0.8107(5) 0.159(7) Uani 1 1 d G U . . .
H44 H 0.681261 0.366065 0.796898 0.191 Uiso 1 1 calc R U . . .
C25 C 0.6809(4) 0.9973(8) 0.8803(5) 0.180(13) Uani 1 1 d G . . . .
H25 H 0.696382 1.029518 0.887769 0.216 Uiso 1 1 calc R U . . .
C12 C 0.6508(4) 1.0149(6) 0.8578(5) 0.168(11) Uani 1 1 d G . . . .
H12 H 0.646188 1.058787 0.850236 0.202 Uiso 1 1 calc R U . . .
C19 C 0.6276(3) 0.9667(8) 0.8467(4) 0.147(9) Uani 1 1 d G . . . .
H19 H 0.607512 0.978475 0.831697 0.176 Uiso 1 1 calc R U . . .
C03A C 0.6345(2) 0.9011(7) 0.8581(3) 0.119(6) Uani 1 1 d G . . . .
H03G H 0.619029 0.868893 0.850691 0.143 Uiso 1 1 calc R U . . .
C02H C 0.6646(3) 0.8836(6) 0.8806(3) 0.103(5) Uani 1 1 d G . . . .
C48 C 0.6878(2) 0.9317(9) 0.8917(4) 0.149(9) Uani 1 1 d G . . . .
H48 H 0.707900 0.919934 0.906763 0.179 Uiso 1 1 calc R U . . .
C35 C 0.6547(4) 0.6204(11) 0.6059(5) 0.109(6) Uani 1 1 d . U . . .
H35 H 0.656524 0.585258 0.592181 0.130 Uiso 1 1 calc R U . . .
C34 C 0.6695(4) 0.7335(14) 0.6303(5) 0.130(9) Uani 1 1 d . . . . .
H34 H 0.679946 0.773564 0.631997 0.155 Uiso 1 1 calc R U . . .
C28 C 0.7443(4) 0.6588(16) 0.7850(6) 0.162(12) Uani 1 1 d . . . . .
H28 H 0.751668 0.621856 0.777143 0.195 Uiso 1 1 calc R U . . .
C158 C 0.6670(4) 0.2920(8) 0.7050(6) 0.219(16) Uani 1 1 d G . . . .
H158 H 0.681089 0.259777 0.704830 0.263 Uiso 1 1 calc R U . . .
C37 C 0.6776(3) 0.3523(9) 0.7225(5) 0.167(9) Uani 1 1 d G U . . .
H37 H 0.698765 0.360314 0.733995 0.200 Uiso 1 1 calc R U . . .
C02J C 0.6566(3) 0.4005(7) 0.7228(4) 0.116(6) Uani 1 1 d G . . . .
C038 C 0.6250(3) 0.3884(7) 0.7057(4) 0.111(5) Uani 1 1 d G . . . .
H038 H 0.610954 0.420688 0.705863 0.133 Uiso 1 1 calc R U . . .
C23 C 0.6144(3) 0.3282(8) 0.6882(4) 0.133(7) Uani 1 1 d G . . . .
H23 H 0.593278 0.320152 0.676698 0.160 Uiso 1 1 calc R U . . .
C14 C 0.6354(4) 0.2800(7) 0.6879(5) 0.218(16) Uani 1 1 d G . . . .
H14 H 0.628345 0.239695 0.676181 0.262 Uiso 1 1 calc R U . . .
C159 C 0.5857(8) 0.9560(16) 0.5785(9) 0.187(9) Uani 1 1 d D U . . .
H159 H 0.578902 0.968929 0.554839 0.224 Uiso 1 1 calc R U . . .
C36 C 0.5875(7) 1.0120(16) 0.5997(8) 0.177(8) Uani 1 1 d D U . . .
H36 H 0.577249 1.052313 0.591773 0.213 Uiso 1 1 calc R U . . .
C029 C 0.6079(7) 0.9964(14) 0.6361(8) 0.170(8) Uani 1 1 d D U . . .
H029 H 0.614003 1.028075 0.654124 0.204 Uiso 1 1 calc R U . . .
C26 C 0.6178(7) 0.9298(14) 0.6419(7) 0.154(7) Uani 1 1 d D U . . .
C11 C 0.6115(7) 0.8745(16) 0.6184(8) 0.176(8) Uani 1 1 d D U . . .
H11 H 0.620225 0.832869 0.626478 0.212 Uiso 1 1 calc R U . . .
C1 C 0.6236(5) 0.4918(11) 0.6033(5) 0.120(7) Uani 1 1 d . . . . .
H1A H 0.643090 0.470551 0.616480 0.181 Uiso 1 1 calc R U . . .
H1B H 0.622711 0.506434 0.580755 0.181 Uiso 1 1 calc R U . . .
H1C H 0.607100 0.460667 0.599584 0.181 Uiso 1 1 calc R U . . .
C55 C 0.5910(8) 0.8848(16) 0.5816(8) 0.198(9) Uani 1 1 d D U . . .
H55 H 0.583098 0.852829 0.563782 0.237 Uiso 1 1 calc R U . . .

loop_
_atom_site_aniso_label
_atom_site_aniso_U_11
_atom_site_aniso_U_22
_atom_site_aniso_U_33
_atom_site_aniso_U_23
_atom_site_aniso_U_13
_atom_site_aniso_U_12
Au01 0.02951(18) 0.0904(4) 0.03887(19) -0.0047(2) 0.01310(15) -0.00360(19)
Au02 0.03270(19) 0.0998(4) 0.03870(19) 0.0006(2) 0.01101(15) 0.0009(2)
Au03 0.03416(19) 0.0988(4) 0.0397(2) -0.0045(2) 0.01418(16) -0.0058(2)
Au04 0.0353(2) 0.1036(4) 0.0410(2) -0.0010(2) 0.01280(16) -0.0106(2)
Au05 0.0348(2) 0.1026(4) 0.0455(2) -0.0003(2) 0.01207(17) -0.0102(2)
Au06 0.03210(19) 0.1043(4) 0.0489(2) -0.0020(2) 0.01775(17) 0.0025(2)
Au07 0.0356(2) 0.1066(4) 0.0512(2) -0.0071(2) 0.02107(17) 0.0018(2)
Au08 0.03166(19) 0.1215(5) 0.0481(2) -0.0012(3) 0.01583(17) -0.0011(2)
Au09 0.0381(2) 0.1240(5) 0.0453(2) -0.0049(3) 0.01802(17) -0.0149(3)
Au0A 0.0365(2) 0.1352(5) 0.0499(2) -0.0100(3) 0.02019(18) -0.0125(3)
Au0B 0.0588(3) 0.1268(5) 0.0511(3) -0.0195(3) 0.0278(2) -0.0155(3)
Au0C 0.0380(2) 0.1292(6) 0.0518(3) 0.0008(3) 0.00652(19) -0.0070(3)
Au0D 0.0542(3) 0.1280(6) 0.0610(3) 0.0004(3) 0.0253(2) -0.0295(3)
Au0E 0.0429(2) 0.1299(6) 0.0798(4) -0.0110(4) 0.0249(2) 0.0163(3)
P00F 0.0655(19) 0.124(3) 0.0478(15) -0.0204(18) 0.0299(14) -0.019(2)
P00G 0.0464(16) 0.150(4) 0.0532(17) -0.010(2) 0.0048(13) -0.015(2)
P00H 0.061(2) 0.159(5) 0.090(3) 0.031(3) 0.044(2) 0.048(3)
P00I 0.057(2) 0.179(6) 0.094(3) 0.045(3) 0.022(2) -0.027(3)
C00K 0.025(4) 0.102(10) 0.045(5) -0.020(6) 0.011(4) -0.011(5)
C00L 0.034(4) 0.078(8) 0.037(4) 0.003(5) 0.011(4) -0.002(5)
C00M 0.042(5) 0.079(9) 0.045(5) -0.006(5) 0.012(4) 0.006(5)
C00N 0.036(5) 0.077(8) 0.046(5) 0.013(5) 0.012(4) 0.005(5)
C00O 0.033(4) 0.077(7) 0.037(4) -0.002(4) 0.016(4) -0.010(4)
C00P 0.042(5) 0.103(11) 0.052(6) -0.014(6) 0.023(5) -0.011(6)
C00Q 0.040(5) 0.102(10) 0.047(6) -0.009(6) 0.011(4) -0.012(6)
C00R 0.042(6) 0.125(13) 0.042(5) -0.004(6) 0.008(4) -0.027(7)
C00S 0.030(5) 0.124(12) 0.036(5) -0.012(6) 0.003(4) -0.004(6)
C00T 0.044(6) 0.094(10) 0.077(8) -0.016(7) 0.025(6) -0.010(6)
C00U 0.044(6) 0.102(11) 0.062(7) 0.002(7) 0.014(5) -0.008(6)
C00V 0.046(6) 0.124(12) 0.043(5) -0.008(6) 0.026(5) -0.005(7)
C00W 0.036(5) 0.098(11) 0.058(6) -0.011(6) 0.016(5) -0.010(6)
C00X 0.036(5) 0.115(12) 0.050(6) 0.004(7) 0.009(4) -0.007(6)
C00Y 0.047(6) 0.073(9) 0.069(7) -0.006(6) 0.022(5) 0.001(5)
C00Z 0.047(6) 0.088(10) 0.069(7) -0.019(7) 0.029(5) -0.003(6)
C010 0.039(5) 0.096(10) 0.047(5) 0.003(6) 0.011(4) 0.000(6)
C011 0.054(7) 0.109(12) 0.075(8) -0.018(8) 0.023(6) 0.014(7)
C012 0.039(5) 0.107(11) 0.044(5) 0.024(6) 0.017(4) 0.006(6)
C013 0.053(6) 0.110(11) 0.032(5) 0.003(6) 0.014(4) -0.025(6)
C014 0.035(5) 0.111(10) 0.039(5) -0.013(5) 0.021(4) -0.021(5)
C015 0.039(5) 0.131(13) 0.047(6) 0.018(7) 0.016(4) 0.025(7)
C016 0.052(7) 0.132(14) 0.069(8) 0.024(8) 0.035(6) 0.018(8)
C017 0.076(9) 0.136(15) 0.067(8) -0.016(9) 0.040(7) -0.016(9)
C018 0.074(9) 0.143(15) 0.050(6) -0.024(8) 0.033(6) -0.031(10)
C019 0.046(6) 0.146(16) 0.065(8) 0.001(9) 0.023(6) -0.020(8)
C01B 0.047(6) 0.135(13) 0.057(6) 0.021(8) 0.027(5) 0.011(7)
C01C 0.057(7) 0.110(12) 0.052(6) 0.026(7) 0.011(5) -0.007(7)
C01D 0.093(11) 0.146(17) 0.097(11) 0.057(11) 0.063(10) 0.043(11)
C01E 0.042(6) 0.097(11) 0.093(10) -0.012(8) 0.023(6) -0.010(6)
C01F 0.062(7) 0.123(13) 0.047(6) 0.032(7) 0.014(5) -0.020(8)
C01G 0.066(8) 0.091(11) 0.071(8) 0.011(7) 0.023(6) -0.026(7)
C01H 0.048(6) 0.081(9) 0.076(8) -0.007(7) 0.035(6) -0.006(6)
C01I 0.039(5) 0.144(14) 0.060(7) -0.027(8) 0.029(5) -0.007(7)
C01J 0.038(6) 0.173(18) 0.066(8) -0.031(9) 0.019(5) -0.031(8)
C01L 0.068(9) 0.18(2) 0.087(11) -0.027(12) 0.036(8) -0.023(11)
C01O 0.074(9) 0.116(13) 0.058(7) 0.008(8) 0.020(6) -0.007(9)
C01P 0.050(7) 0.171(18) 0.064(8) -0.007(10) 0.034(6) -0.007(9)
C01R 0.049(6) 0.186(18) 0.052(6) -0.033(9) 0.028(5) -0.027(9)
C01T 0.051(7) 0.117(13) 0.056(7) -0.002(7) 0.009(5) -0.001(7)
C01U 0.054(8) 0.141(16) 0.073(9) 0.028(10) -0.002(6) -0.022(9)
C01V 0.048(7) 0.129(14) 0.070(8) -0.005(9) 0.013(6) -0.013(8)
C01X 0.046(6) 0.108(11) 0.084(9) 0.027(8) 0.031(6) 0.031(7)
C01Y 0.050(7) 0.150(17) 0.101(12) 0.017(12) 0.031(8) 0.031(9)
C01Z 0.062(8) 0.134(15) 0.059(7) -0.001(8) 0.017(6) -0.018(9)
C020 0.056(7) 0.147(15) 0.069(8) 0.016(9) 0.042(6) 0.021(8)
C021 0.058(8) 0.157(18) 0.076(10) 0.034(11) 0.010(7) 0.008(10)
C022 0.059(8) 0.137(16) 0.088(10) 0.038(10) 0.009(7) -0.013(9)
C023 0.052(7) 0.086(10) 0.079(8) -0.010(7) 0.030(6) -0.001(6)
C024 0.079(10) 0.19(2) 0.086(10) -0.031(12) 0.053(9) -0.042(12)
C025 0.068(8) 0.119(13) 0.057(7) -0.027(8) 0.031(6) -0.018(8)
C026 0.057(8) 0.21(2) 0.085(10) -0.022(13) 0.042(8) -0.010(11)
C02A 0.071(9) 0.22(2) 0.067(8) -0.003(10) 0.033(7) -0.043(9)
C02B 0.108(14) 0.18(2) 0.083(11) 0.028(12) 0.062(10) 0.037(14)
C02C 0.102(13) 0.155(19) 0.067(9) -0.012(11) 0.041(9) -0.030(13)
C29 0.136(19) 0.16(2) 0.094(13) 0.035(14) 0.053(13) 0.009(16)
C4 0.134(18) 0.141(19) 0.089(12) 0.022(12) 0.048(12) 0.042(15)
C27 0.111(15) 0.143(19) 0.086(12) -0.010(12) 0.037(11) 0.011(13)
C02U 0.080(10) 0.123(15) 0.061(8) -0.015(9) 0.028(7) -0.002(9)
C01M 0.075(9) 0.120(13) 0.060(7) -0.009(8) 0.036(7) -0.013(8)
C02E 0.081(10) 0.129(15) 0.070(8) 0.013(9) 0.043(8) 0.027(10)
C02F 0.071(11) 0.21(3) 0.115(15) 0.028(16) 0.043(11) -0.007(13)
C02G 0.102(12) 0.147(17) 0.060(8) -0.011(9) 0.042(8) -0.028(12)
C02I 0.110(14) 0.139(17) 0.125(14) 0.040(13) 0.084(12) 0.061(12)
C02K 0.068(7) 0.115(9) 0.085(7) -0.003(7) 0.030(6) -0.003(7)
C02L 0.092(13) 0.137(19) 0.140(18) 0.047(15) 0.040(13) -0.006(12)
C02M 0.086(11) 0.144(17) 0.064(8) 0.015(10) 0.036(8) 0.022(11)
C02N 0.051(8) 0.20(2) 0.087(11) -0.032(13) 0.000(8) -0.027(11)
C02O 0.095(13) 0.16(2) 0.080(11) -0.051(12) 0.045(10) -0.050(13)
C02P 0.108(13) 0.068(10) 0.082(9) 0.002(8) 0.032(9) 0.027(9)
C02Q 0.091(12) 0.31(3) 0.115(14) -0.046(14) 0.066(11) -0.098(14)
C02R 0.042(7) 0.20(2) 0.115(13) -0.055(14) 0.035(8) 0.001(10)
C02S 0.062(8) 0.130(15) 0.080(9) -0.008(10) 0.030(7) -0.016(9)
C02T 0.068(9) 0.22(2) 0.112(12) -0.049(12) 0.050(9) -0.036(10)
C02V 0.051(7) 0.159(18) 0.107(12) -0.034(12) 0.037(8) 0.022(9)
C02W 0.071(7) 0.119(9) 0.112(9) -0.001(7) 0.036(7) -0.009(7)
C02Y 0.046(7) 0.213(17) 0.053(7) -0.017(8) 0.001(6) -0.007(10)
C9 0.098(14) 0.227(18) 0.102(13) -0.032(12) 0.039(11) 0.001(16)
C16 0.097(15) 0.34(3) 0.093(13) -0.042(16) 0.031(12) 0.00(2)
C21 0.054(9) 0.37(3) 0.071(10) -0.013(12) 0.021(8) 0.001(16)
C20 0.079(12) 0.34(3) 0.061(9) 0.007(12) 0.016(8) -0.008(18)
C030 0.068(9) 0.235(18) 0.067(8) -0.005(11) 0.019(7) -0.019(13)
C02Z 0.065(9) 0.158(18) 0.072(9) -0.004(10) 0.036(7) 0.013(10)
C032 0.053(9) 0.144(19) 0.156(18) 0.020(15) 0.000(10) -0.037(10)
C033 0.056(8) 0.17(2) 0.093(11) 0.045(13) -0.003(8) -0.011(10)
C034 0.061(9) 0.17(2) 0.107(13) 0.023(13) 0.037(9) 0.019(11)
C035 0.112(15) 0.20(2) 0.151(18) 0.094(18) 0.093(15) 0.069(16)
C036 0.058(8) 0.122(15) 0.115(13) 0.008(11) 0.037(8) 0.019(9)
C037 0.075(11) 0.118(16) 0.21(2) 0.078(16) 0.083(14) 0.031(10)
C18 0.080(14) 0.19(3) 0.29(4) -0.02(3) 0.09(2) -0.045(16)
C6 0.163(14) 0.161(14) 0.184(14) 0.004(9) 0.077(10) 0.001(9)
C33 0.165(13) 0.153(13) 0.170(13) -0.001(9) 0.066(9) -0.008(9)
C10 0.20(3) 0.104(19) 0.42(5) -0.07(3) 0.22(4) -0.059(19)
C30 0.076(12) 0.132(19) 0.19(2) 0.033(17) 0.053(14) 0.003(12)
C039 0.103(9) 0.138(10) 0.102(9) 0.001(7) 0.063(7) -0.004(7)
C03D 0.100(12) 0.077(11) 0.101(12) 0.004(9) 0.039(10) -0.031(9)
C03E 0.089(11) 0.067(10) 0.147(16) 0.024(10) 0.058(11) 0.015(8)
C03F 0.063(9) 0.22(3) 0.057(8) -0.032(12) 0.025(7) -0.017(13)
C13 0.089(12) 0.18(2) 0.109(14) 0.025(15) 0.063(12) -0.005(13)
C15 0.090(12) 0.17(2) 0.073(10) -0.001(12) 0.041(9) 0.009(13)
C17 0.148(19) 0.16(2) 0.081(11) -0.027(12) 0.074(13) -0.050(16)
C24 0.091(12) 0.119(15) 0.087(11) 0.019(11) 0.029(9) -0.005(11)
C31 0.061(9) 0.20(2) 0.074(10) -0.015(12) 0.001(8) -0.015(12)
C143 0.061(10) 0.21(3) 0.104(14) 0.042(16) 0.018(10) 0.005(13)
C75 0.056(9) 0.18(2) 0.129(15) 0.034(15) 0.045(10) 0.033(11)
C8 0.090(13) 0.18(2) 0.16(2) 0.011(17) 0.090(15) 0.024(14)
C131 0.058(9) 0.19(2) 0.127(16) -0.009(16) 0.041(10) 0.036(12)
C5 0.056(7) 0.176(17) 0.078(8) -0.028(8) 0.031(6) -0.037(8)
C7 0.091(12) 0.24(3) 0.142(15) -0.078(13) 0.079(11) -0.086(12)
C22 0.105(13) 0.29(3) 0.127(16) 0.025(16) 0.071(13) -0.067(14)
C53 0.094(8) 0.157(9) 0.145(9) 0.004(6) 0.082(7) 0.032(7)
C2 0.157(12) 0.183(10) 0.163(9) -0.003(8) 0.070(8) 0.008(8)
C32 0.177(12) 0.194(11) 0.174(10) -0.002(8) 0.071(8) 0.002(9)
C3 0.173(12) 0.193(11) 0.188(11) 0.001(7) 0.082(8) 0.009(9)
C45 0.136(10) 0.177(10) 0.155(9) 0.005(7) 0.083(8) 0.027(8)
C44 0.154(11) 0.178(10) 0.165(9) 0.014(8) 0.084(8) 0.024(8)
C25 0.135(16) 0.139(15) 0.20(3) -0.009(18) -0.001(17) -0.021(14)
C12 0.133(16) 0.152(17) 0.17(2) -0.007(17) 0.011(16) 0.008(12)
C19 0.103(13) 0.147(15) 0.144(19) -0.014(13) 0.004(13) 0.033(10)
C03A 0.079(9) 0.158(14) 0.086(11) -0.003(11) -0.003(8) 0.013(10)
C02H 0.073(8) 0.134(13) 0.084(10) -0.001(10) 0.012(7) 0.004(8)
C48 0.096(12) 0.154(15) 0.15(2) -0.019(15) 0.003(13) -0.011(11)
C35 0.101(9) 0.143(10) 0.105(9) -0.004(7) 0.065(7) 0.006(7)
C34 0.094(12) 0.23(3) 0.084(11) -0.047(14) 0.060(10) -0.059(15)
C28 0.043(8) 0.28(3) 0.154(19) -0.09(2) 0.030(10) -0.004(13)
C158 0.170(16) 0.126(17) 0.42(5) -0.03(2) 0.18(2) 0.012(14)
C37 0.146(10) 0.166(11) 0.198(13) -0.004(9) 0.080(9) 0.034(8)
C02J 0.102(10) 0.110(12) 0.167(18) 0.036(11) 0.087(11) 0.022(9)
C038 0.108(10) 0.121(12) 0.123(14) 0.016(11) 0.067(11) 0.013(10)
C23 0.149(16) 0.112(14) 0.17(2) 0.007(12) 0.102(16) 0.017(10)
C14 0.172(18) 0.117(18) 0.42(5) -0.04(2) 0.17(2) 0.005(14)
C159 0.186(13) 0.196(10) 0.183(11) 0.017(8) 0.081(9) -0.003(9)
C36 0.175(12) 0.182(11) 0.174(10) 0.020(8) 0.071(8) -0.007(9)
C029 0.160(12) 0.171(10) 0.180(10) 0.020(8) 0.069(8) -0.014(8)
C26 0.148(11) 0.168(10) 0.154(10) 0.020(7) 0.069(8) -0.013(8)
C11 0.171(12) 0.180(11) 0.178(10) 0.007(8) 0.072(8) -0.002(9)
C1 0.123(16) 0.150(19) 0.125(15) -0.032(14) 0.088(14) 0.004(14)
C55 0.201(13) 0.202(11) 0.186(10) -0.004(9) 0.076(8) -0.001(9)

loop_
_atom_type_symbol
_atom_type_description
_atom_type_scat_dispersion_real
_atom_type_scat_dispersion_imag
_atom_type_scat_source
C C 0.0181 0.0091 'International Tables Vol C Tables 4.2.6.8 and 6.1.1.4'
H H 0.0000 0.0000 'International Tables Vol C Tables 4.2.6.8 and 6.1.1.4'
Au Au -4.4197 7.2980 'International Tables Vol C Tables 4.2.6.8 and 6.1.1.4'
P P 0.2955 0.4335 'International Tables Vol C Tables 4.2.6.8 and 6.1.1.4'

loop_
_geom_angle_atom_site_label_1
_geom_angle_atom_site_label_2
_geom_angle_atom_site_label_3
_geom_angle
_geom_angle_site_symmetry_1
_geom_angle_site_symmetry_3
_geom_angle_publ_flag
Au01 Au01 Au04 133.701(16) 2_656 . ?
Au01 Au01 Au06 134.862(15) 2_656 . ?
Au02 Au01 Au01 111.74(2) . 2_656 ?
Au02 Au01 Au04 90.196(18) . . ?
Au02 Au01 Au06 60.837(17) . . ?
Au03 Au01 Au01 108.55(2) . 2_656 ?
Au03 Au01 Au02 139.712(19) . . ?
Au03 Au01 Au04 61.137(16) . . ?
Au03 Au01 Au06 90.261(18) . . ?
Au06 Au01 Au04 91.406(17) . . ?
C00K Au01 Au01 95.1(3) . 2_656 ?
C00K Au01 Au02 51.3(3) . . ?
C00K Au01 Au03 125.3(3) . . ?
C00K Au01 Au04 66.8(3) . . ?
C00K Au01 Au06 106.9(3) . . ?
C00K Au01 C00O 171.4(3) . . ?
C00O Au01 Au01 93.4(2) . 2_656 ?
C00O Au01 Au02 124.0(3) . . ?
C00O Au01 Au03 52.2(3) . . ?
C00O Au01 Au04 107.7(2) . . ?
C00O Au01 Au06 65.9(3) . . ?
Au01 Au02 Au05 90.485(18) . . ?
Au01 Au02 Au06 67.534(17) . . ?
Au01 Au02 Au0C 163.51(2) . . ?
Au06 Au02 Au05 89.029(19) . . ?
Au0C Au02 Au05 75.57(2) . . ?
Au0C Au02 Au06 102.89(2) . . ?
C00K Au02 Au01 52.0(3) . . ?
C00K Au02 Au05 68.8(3) . . ?
C00K Au02 Au06 113.7(3) . . ?
C00K Au02 Au0C 127.3(3) . . ?
C00N Au02 Au01 128.7(3) . . ?
C00N Au02 Au05 110.8(3) . . ?
C00N Au02 Au06 66.9(3) . . ?
C00N Au02 Au0C 51.9(3) . . ?
C00N Au02 C00K 179.2(5) . . ?
Au01 Au03 Au04 67.526(17) . . ?
Au01 Au03 Au07 90.296(18) . . ?
Au01 Au03 Au0B 161.47(2) . . ?
Au04 Au03 Au07 89.219(18) . . ?
Au0B Au03 Au04 102.01(2) . . ?
Au0B Au03 Au07 73.86(2) . . ?
C00O Au03 Au01 53.0(3) . . ?
C00O Au03 Au04 114.2(3) . . ?
C00O Au03 Au07 67.5(3) . . ?
C00O Au03 Au0B 125.4(3) . . ?
C00S Au03 Au01 129.0(3) . . ?
C00S Au03 Au04 67.0(3) . . ?
C00S Au03 Au07 110.8(3) . . ?
C00S Au03 Au0B 52.4(4) . . ?
C00S Au03 C00O 177.7(5) . . ?
Au03 Au04 Au01 51.336(14) . . ?
Au05 Au04 Au01 87.619(18) . . ?
Au05 Au04 Au03 129.07(3) . . ?
Au05 Au04 Au09 101.63(2) . . ?
Au05 Au04 Au0D 57.822(17) . . ?
Au09 Au04 Au01 113.13(3) . . ?
Au09 Au04 Au03 75.12(2) . . ?
Au09 Au04 Au0D 61.11(2) . . ?
Au0D Au04 Au01 139.49(2) . . ?
Au0D Au04 Au03 135.26(3) . . ?
C00L Au04 Au01 65.4(3) . . ?
C00L Au04 Au03 114.8(3) . . ?
C00L Au04 Au05 52.8(3) . . ?
C00L Au04 Au09 153.8(3) . . ?
C00L Au04 Au0D 102.0(3) . . ?
C00L Au04 C013 157.1(5) . . ?
C013 Au04 Au01 118.0(3) . . ?
C013 Au04 Au03 67.1(3) . . ?
C013 Au04 Au05 145.4(3) . . ?
C013 Au04 Au09 48.6(4) . . ?
C013 Au04 Au0D 88.9(3) . . ?
Au02 Au05 Au08 68.130(18) . . ?
Au04 Au05 Au02 91.550(18) . . ?
Au04 Au05 Au08 109.85(2) . . ?
Au04 Au05 Au0D 64.821(18) . . ?
Au0D Au05 Au02 149.75(3) . . ?
Au0D Au05 Au08 101.03(3) . . ?
C00L Au05 Au02 66.9(3) . . ?
C00L Au05 Au04 50.3(2) . . ?
C00L Au05 Au08 129.3(3) . . ?
C00L Au05 Au0D 106.0(3) . . ?
C00R Au05 Au02 119.3(4) . . ?
C00R Au05 Au04 132.5(3) . . ?
C00R Au05 Au08 59.4(5) . . ?
C00R Au05 Au0D 72.0(3) . . ?
C00R Au05 C00L 171.0(6) . . ?
Au02 Au06 Au01 51.628(14) . . ?
Au02 Au06 Au0E 134.97(3) . . ?
Au07 Au06 Au01 88.193(18) . . ?
Au07 Au06 Au02 130.06(3) . . ?
Au07 Au06 Au08 101.53(2) . . ?
Au07 Au06 Au0E 57.280(17) . . ?
Au08 Au06 Au01 113.77(3) . . ?
Au08 Au06 Au02 75.63(2) . . ?
Au08 Au06 Au0E 60.37(2) . . ?
Au0E Au06 Au01 139.18(2) . . ?
C012 Au06 Au01 118.4(4) . . ?
C012 Au06 Au02 67.2(4) . . ?
C012 Au06 Au07 145.1(3) . . ?
C012 Au06 Au08 48.7(3) . . ?
C012 Au06 Au0E 88.8(3) . . ?
C014 Au06 Au01 64.6(4) . . ?
C014 Au06 Au02 114.4(3) . . ?
C014 Au06 Au07 52.4(2) . . ?
C014 Au06 Au08 153.1(3) . . ?
C014 Au06 Au0E 102.2(3) . . ?
C014 Au06 C012 157.6(4) . . ?
Au03 Au07 Au09 67.358(18) . . ?
Au06 Au07 Au03 91.132(18) . . ?
Au06 Au07 Au09 109.32(2) . . ?
Au06 Au07 Au0E 66.540(19) . . ?
Au0E Au07 Au03 150.01(3) . . ?
Au0E Au07 Au09 100.19(2) . . ?
C00V Au07 Au03 119.5(4) . . ?
C00V Au07 Au06 131.9(3) . . ?
C00V Au07 Au09 59.9(4) . . ?
C00V Au07 Au0E 69.9(3) . . ?
C00V Au07 C014 172.5(6) . . ?
C014 Au07 Au03 65.4(4) . . ?
C014 Au07 Au06 50.8(3) . . ?
C014 Au07 Au09 127.2(4) . . ?
C014 Au07 Au0E 109.0(3) . . ?
Au06 Au08 Au05 90.79(2) . . ?
Au06 Au08 Au0A 93.95(2) . . ?
Au06 Au08 Au0C 97.004(18) . . ?
Au06 Au08 Au0E 64.19(2) . . ?
Au0A Au08 Au05 71.59(2) . . ?
Au0A Au08 Au0C 137.45(3) . . ?
Au0A Au08 Au0E 60.79(2) . . ?
Au0C Au08 Au05 67.280(19) . . ?
Au0E Au08 Au05 122.68(2) . . ?
Au0E Au08 Au0C 157.17(3) . . ?
C00Q Au08 Au05 64.7(4) . . ?
C00Q Au08 Au06 140.2(3) . . ?
C00Q Au08 Au0A 49.9(3) . . ?
C00Q Au08 Au0C 101.0(3) . . ?
C00Q Au08 Au0E 101.8(3) . . ?
C012 Au08 Au05 110.9(4) . . ?
C012 Au08 Au06 53.1(3) . . ?
C012 Au08 Au0A 146.4(3) . . ?
C012 Au08 Au0C 63.1(4) . . ?
C012 Au08 Au0E 94.3(4) . . ?
C012 Au08 C00Q 163.0(5) . . ?
Au04 Au09 Au07 91.44(2) . . ?
Au04 Au09 Au0A 94.03(2) . . ?
Au04 Au09 Au0B 98.270(19) . . ?
Au04 Au09 Au0D 62.76(2) . . ?
Au0A Au09 Au07 71.47(2) . . ?
Au0A Au09 Au0B 136.63(3) . . ?
Au0A Au09 Au0D 61.35(2) . . ?
Au0B Au09 Au07 66.82(2) . . ?
Au0D Au09 Au07 122.51(2) . . ?
Au0D Au09 Au0B 157.35(3) . . ?
C013 Au09 Au04 53.2(3) . . ?
C013 Au09 Au07 111.9(3) . . ?
C013 Au09 Au0A 146.5(3) . . ?
C013 Au09 Au0B 64.8(3) . . ?
C013 Au09 Au0D 93.0(3) . . ?
C013 Au09 C01I 163.2(5) . . ?
C01I Au09 Au04 140.4(3) . . ?
C01I Au09 Au07 64.5(4) . . ?
C01I Au09 Au0A 49.8(3) . . ?
C01I Au09 Au0B 99.9(4) . . ?
C01I Au09 Au0D 102.7(4) . . ?
Au08 Au0A Au0D 107.49(3) . . ?
Au08 Au0A Au0E 61.09(2) . . ?
Au09 Au0A Au08 124.85(2) . . ?
Au09 Au0A Au0D 60.81(2) . . ?
Au09 Au0A Au0E 107.80(3) . . ?
Au0E Au0A Au0D 157.26(2) . . ?
C00Q Au0A Au08 49.9(4) . . ?
C00Q Au0A Au09 137.9(4) . . ?
C00Q Au0A Au0D 80.4(4) . . ?
C00Q Au0A Au0E 102.1(4) . . ?
C01I Au0A Au08 137.7(4) . . ?
C01I Au0A Au09 49.4(4) . . ?
C01I Au0A Au0D 101.9(5) . . ?
C01I Au0A Au0E 80.3(5) . . ?
C01I Au0A C00Q 168.4(4) . . ?
Au03 Au0B Au09 73.962(18) . . ?
P00F Au0B Au03 144.82(11) . . ?
P00F Au0B Au09 128.05(9) . . ?
C00S Au0B Au03 50.3(3) . . ?
C00S Au0B Au09 65.7(3) . . ?
C00S Au0B P00F 156.8(3) . . ?
Au02 Au0C Au08 72.758(18) . . ?
P00G Au0C Au02 143.24(13) . . ?
P00G Au0C Au08 128.77(11) . . ?
C00N Au0C Au02 50.8(3) . . ?
C00N Au0C Au08 64.6(3) . . ?
C00N Au0C P00G 158.6(3) . . ?
Au05 Au0D Au04 57.357(16) . . ?
Au05 Au0D Au09 97.61(2) . . ?
Au05 Au0D Au0A 77.46(2) . . ?
Au09 Au0D Au04 56.133(17) . . ?
Au09 Au0D Au0A 57.85(2) . . ?
Au0A Au0D Au04 87.96(2) . . ?
P00I Au0D Au04 139.47(13) . . ?
P00I Au0D Au05 144.82(16) . . ?
P00I Au0D Au09 117.23(15) . . ?
P00I Au0D Au0A 124.21(17) . . ?
Au07 Au0E Au06 56.180(16) . . ?
Au07 Au0E Au08 96.96(2) . . ?
Au07 Au0E Au0A 77.76(3) . . ?
Au08 Au0E Au06 55.434(17) . . ?
Au0A Au0E Au06 87.17(2) . . ?
Au0A Au0E Au08 58.12(2) . . ?
P00H Au0E Au06 138.26(11) . . ?
P00H Au0E Au07 145.36(15) . . ?
P00H Au0E Au08 116.78(14) . . ?
P00H Au0E Au0A 125.74(15) . . ?
C017 P00F Au0B 113.2(6) . . ?
C017 P00F C018 104.4(7) . . ?
C018 P00F Au0B 108.0(5) . . ?
C01M P00F Au0B 114.4(3) . . ?
C01M P00F C017 108.0(7) . . ?
C01M P00F C018 108.3(8) . . ?
C01Z P00G Au0C 114.7(6) . . ?
C01Z P00G C02Y 104.7(6) . . ?
C01Z P00G C02H 108.8(8) . . ?
C02Y P00G Au0C 108.0(5) . . ?
C02Y P00G C02H 105.4(8) . . ?
C02H P00G Au0C 114.3(4) . . ?
C02V P00H Au0E 113.4(7) . . ?
C02V P00H C53 102.8(8) . . ?
C53 P00H Au0E 111.5(5) . . ?
C02J P00H Au0E 115.1(5) . . ?
C02J P00H C02V 103.5(8) . . ?
C02J P00H C53 109.5(9) . . ?
C02A P00I Au0D 108.6(8) . . ?
C02A P00I C26 103.7(10) . . ?
C037 P00I Au0D 115.0(6) . . ?
C037 P00I C02A 105.6(8) . . ?
C037 P00I C26 112.5(10) . . ?
C26 P00I Au0D 110.6(9) . . ?
Au02 C00K Au01 76.7(5) . . ?
C00L C00K Au01 111.6(7) . . ?
C00L C00K Au02 113.0(7) . . ?
C00L C00K C00M 118.1(12) . . ?
C00M C00K Au01 118.7(8) . . ?
C00M C00K Au02 111.7(8) . . ?
Au04 C00L Au05 76.9(3) . . ?
C00K C00L Au04 116.2(8) . . ?
C00K C00L Au05 111.2(8) . . ?
C00K C00L C00Y 120.3(10) . . ?
C00Y C00L Au04 112.5(8) . . ?
C00Y C00L Au05 111.6(7) . . ?
C00K C00M H00M 118.3 . . ?
C010 C00M C00K 123.5(12) . . ?
C010 C00M H00M 118.3 . . ?
Au02 C00N Au0C 77.3(4) . . ?
C012 C00N Au02 111.5(7) . . ?
C012 C00N Au0C 107.6(8) . . ?
C012 C00N C015 120.4(12) . . ?
C015 C00N Au02 121.7(8) . . ?
C015 C00N Au0C 108.3(9) . . ?
Au03 C00O Au01 74.8(4) . . ?
C00W C00O Au01 118.4(8) . . ?
C00W C00O Au03 109.3(8) . . ?
C014 C00O Au01 110.8(7) . . ?
C014 C00O Au03 111.8(7) . . ?
C014 C00O C00W 121.9(12) . . ?
C00W C00P C00T 119.0(12) . . ?
C00W C00P C01H 120.5(11) . . ?
C01H C00P C00T 120.5(13) . . ?
Au08 C00Q Au0A 80.3(4) . . ?
C00R C00Q Au08 100.6(8) . . ?
C00R C00Q Au0A 113.6(8) . . ?
C00R C00Q C01J 119.7(13) . . ?
C01J C00Q Au08 120.0(12) . . ?
C01J C00Q Au0A 115.6(9) . . ?
C00Q C00R Au05 119.7(9) . . ?
C00U C00R Au05 121.3(12) . . ?
C00U C00R C00Q 119.0(12) . . ?
Au03 C00S Au0B 77.4(5) . . ?
C00X C00S Au03 124.0(9) . . ?
C00X C00S Au0B 108.8(8) . . ?
C013 C00S Au03 112.5(8) . . ?
C013 C00S Au0B 106.3(9) . . ?
C013 C00S C00X 117.9(14) . . ?
C00P C00T H00A 109.5 . . ?
C00P C00T H00B 109.5 . . ?
C00P C00T H00C 109.5 . . ?
H00A C00T H00B 109.5 . . ?
H00A C00T H00C 109.5 . . ?
H00B C00T H00C 109.5 . . ?
C00R C00U H00U 119.9 . . ?
C01V C00U C00R 120.3(16) . . ?
C01V C00U H00U 119.9 . . ?
C01I C00V Au07 118.7(9) . . ?
C01I C00V C020 120.0(11) . . ?
C020 C00V Au07 121.2(11) . . ?
C00O C00W H00W 119.8 . . ?
C00P C00W C00O 120.3(12) . . ?
C00P C00W H00W 119.8 . . ?
C01C C00X C00S 122.7(12) . . ?
C01C C00X C01E 118.3(13) . . ?
C01E C00X C00S 119.0(14) . . ?
C00L C00Y C01T 118.8(13) . . ?
C01G C00Y C00L 121.6(12) . . ?
C01G C00Y C01T 119.3(14) . . ?
C01H C00Z C014 117.7(12) . . ?
C023 C00Z C014 119.6(11) . . ?
C023 C00Z C01H 122.5(14) . . ?
C00M C010 C011 122.8(13) . . ?
C00M C010 C01T 119.7(12) . . ?
C01T C010 C011 117.5(14) . . ?
C010 C011 H01A 109.5 . . ?
C010 C011 H01B 109.5 . . ?
C010 C011 H01C 109.5 . . ?
H01A C011 H01B 109.5 . . ?
H01A C011 H01C 109.5 . . ?
H01B C011 H01C 109.5 . . ?
Au08 C012 Au06 78.2(3) . . ?
C00N C012 Au06 104.1(7) . . ?
C00N C012 Au08 116.1(10) . . ?
C01P C012 Au06 106.8(10) . . ?
C01P C012 Au08 120.3(9) . . ?
C01P C012 C00N 119.5(11) . . ?
Au09 C013 Au04 78.2(4) . . ?
C00S C013 Au04 103.7(7) . . ?
C00S C013 Au09 114.4(11) . . ?
C01F C013 Au04 109.6(9) . . ?
C01F C013 Au09 121.2(9) . . ?
C01F C013 C00S 119.1(12) . . ?
Au06 C014 Au07 76.8(3) . . ?
C00O C014 Au06 118.5(9) . . ?
C00O C014 Au07 115.3(9) . . ?
C00O C014 C00Z 117.9(9) . . ?
C00Z C014 Au06 110.7(8) . . ?
C00Z C014 Au07 110.6(8) . . ?
C00N C015 C01B 120.8(14) . . ?
C016 C015 C00N 118.7(12) . . ?
C016 C015 C01B 120.4(12) . . ?
C015 C016 C01D 117.9(14) . . ?
C015 C016 C01X 122.1(12) . . ?
C01D C016 C01X 119.9(16) . . ?
C01L C017 P00F 116.9(12) . . ?
C02G C017 P00F 121.8(13) . . ?
C02G C017 C01L 121.4(15) . . ?
C025 C018 P00F 120.5(15) . . ?
C02M C018 P00F 118.3(14) . . ?
C02M C018 C025 121.2(16) . . ?
C01V C019 C01J 116.1(14) . . ?
C01V C019 C02K 122.8(16) . . ?
C02K C019 C01J 121.1(18) . . ?
C015 C01B H01D 120.9 . . ?
C02E C01B C015 118.3(16) . . ?
C02E C01B H01D 120.9 . . ?
C00X C01C C01O 118.1(13) . . ?
C00X C01C C022 118.6(14) . . ?
C022 C01C C01O 123.2(15) . . ?
C016 C01D H01E 120.0 . . ?
C02B C01D C016 119.9(17) . . ?
C02B C01D H01E 120.0 . . ?
C00X C01E H01F 118.7 . . ?
C01U C01E C00X 122.6(16) . . ?
C01U C01E H01F 118.7 . . ?
C013 C01F H01G 119.0 . . ?
C01O C01F C013 121.9(13) . . ?
C01O C01F H01G 119.0 . . ?
C00Y C01G H01H 120.3 . . ?
C03D C01G C00Y 119.3(16) . . ?
C03D C01G H01H 120.3 . . ?
C00P C01H C00Z 121.1(13) . . ?
C00P C01H C02S 122.4(12) . . ?
C02S C01H C00Z 116.4(13) . . ?
Au09 C01I Au0A 80.7(5) . . ?
C00V C01I Au09 103.3(8) . . ?
C00V C01I Au0A 112.7(9) . . ?
C00V C01I C01R 119.1(13) . . ?
C01R C01I Au09 119.7(14) . . ?
C01R C01I Au0A 114.9(9) . . ?
C00Q C01J C019 121.2(16) . . ?
C02R C01J C00Q 123.2(15) . . ?
C02R C01J C019 115.5(14) . . ?
C017 C01L H01L 121.5 . . ?
C017 C01L C02F 117.1(17) . . ?
C02F C01L H01L 121.5 . . ?
C01C C01O C02L 120.8(15) . . ?
C01F C01O C01C 120.1(15) . . ?
C01F C01O C02L 118.8(15) . . ?
C012 C01P H01P 118.0 . . ?
C012 C01P C01X 124.0(13) . . ?
C01X C01P H01P 118.0 . . ?
C01I C01R C026 118.3(16) . . ?
C024 C01R C01I 123.4(16) . . ?
C024 C01R C026 117.8(14) . . ?
C010 C01T C00Y 119.6(15) . . ?
C010 C01T C02P 122.7(15) . . ?
C02P C01T C00Y 117.6(15) . . ?
C01E C01U H01U 120.6 . . ?
C01E C01U C033 118.9(15) . . ?
C033 C01U H01U 120.6 . . ?
C00U C01V C032 117.9(17) . . ?
C019 C01V C00U 123.7(15) . . ?
C019 C01V C032 118.1(15) . . ?
C016 C01X C02I 121.9(13) . . ?
C01P C01X C016 114.8(15) . . ?
C01P C01X C02I 123.1(14) . . ?
C02V C01Y H01Y 120.2 . . ?
C02V C01Y C035 119.7(15) . . ?
C035 C01Y H01Y 120.2 . . ?
C021 C01Z P00G 118.5(12) . . ?
C021 C01Z C02N 114.7(17) . . ?
C02N C01Z P00G 126.8(15) . . ?
C00V C020 H020 117.2 . . ?
C02Z C020 C00V 125.6(18) . . ?
C02Z C020 H020 117.2 . . ?
C01Z C021 H021 119.0 . . ?
C01Z C021 C034 122.0(17) . . ?
C034 C021 H021 119.0 . . ?
C01C C022 H022 119.9 . . ?
C01C C022 C033 120.1(17) . . ?
C033 C022 H022 119.9 . . ?
C00Z C023 H023 120.6 . . ?
C036 C023 C00Z 118.8(13) . . ?
C036 C023 H023 120.6 . . ?
C01R C024 H024 117.6 . . ?
C01R C024 C34 124.8(19) . . ?
C34 C024 H024 117.6 . . ?
C018 C025 H025 120.4 . . ?
C02O C025 C018 119.2(19) . . ?
C02O C025 H025 120.4 . . ?
C01R C026 C02Z 121.1(13) . . ?
C35 C026 C01R 121(2) . . ?
C35 C026 C02Z 118.2(19) . . ?
C5 C02A P00I 120.4(12) . . ?
C5 C02A C22 123(2) . . ?
C22 C02A P00I 115(2) . . ?
C01D C02B H02B 119.7 . . ?
C02E C02B C01D 120.6(16) . . ?
C02E C02B H02B 119.7 . . ?
C29 C02C H02C 120.0 . . ?
C29 C02C C01M 120.0 . . ?
C01M C02C H02C 120.0 . . ?
C02C C29 H29 120.0 . . ?
C4 C29 C02C 120.0 . . ?
C4 C29 H29 120.0 . . ?
C29 C4 H4 120.0 . . ?
C29 C4 C27 120.0 . . ?
C27 C4 H4 120.0 . . ?
C4 C27 H27 120.0 . . ?
C4 C27 C02U 120.0 . . ?
C02U C27 H27 120.0 . . ?
C27 C02U H02U 120.0 . . ?
C01M C02U C27 120.0 . . ?
C01M C02U H02U 120.0 . . ?
C02C C01M P00F 118.7(6) . . ?
C02U C01M P00F 121.2(6) . . ?
C02U C01M C02C 120.0 . . ?
C01B C02E H02E 118.8 . . ?
C02B C02E C01B 122.5(15) . . ?
C02B C02E H02E 118.8 . . ?
C01L C02F H02F 118.1 . . ?
C13 C02F C01L 124(2) . . ?
C13 C02F H02F 118.1 . . ?
C017 C02G H02G 120.2 . . ?
C017 C02G C17 119.7(17) . . ?
C17 C02G H02G 120.2 . . ?
C01X C02I H02A 109.5 . . ?
C01X C02I H02D 109.5 . . ?
C01X C02I H02H 109.5 . . ?
H02A C02I H02D 109.5 . . ?
H02A C02I H02H 109.5 . . ?
H02D C02I H02H 109.5 . . ?
C019 C02K H02K 120.4 . . ?
C019 C02K C02W 119.1(18) . . ?
C02W C02K H02K 120.4 . . ?
C01O C02L H02I 109.5 . . ?
C01O C02L H02J 109.5 . . ?
C01O C02L H02L 109.5 . . ?
H02I C02L H02J 109.5 . . ?
H02I C02L H02L 109.5 . . ?
H02J C02L H02L 109.5 . . ?
C018 C02M H02M 122.1 . . ?
C018 C02M C15 116(2) . . ?
C15 C02M H02M 122.1 . . ?
C01Z C02N H02N 116.9 . . ?
C31 C02N C01Z 126(2) . . ?
C31 C02N H02N 116.9 . . ?
C025 C02O H02O 118.8 . . ?
C025 C02O C03F 122.3(19) . . ?
C03F C02O H02O 118.8 . . ?
C01T C02P H02P 120.8 . . ?
C24 C02P C01T 118.3(17) . . ?
C24 C02P H02P 120.8 . . ?
C7 C02Q H02Q 121.0 . . ?
C7 C02Q C22 118(2) . . ?
C22 C02Q H02Q 121.0 . . ?
C01J C02R H02R 118.3 . . ?
C28 C02R C01J 123.3(19) . . ?
C28 C02R H02R 118.3 . . ?
C01H C02S H02S 118.2 . . ?
C01H C02S C03E 123.7(15) . . ?
C03E C02S H02S 118.2 . . ?
C5 C02T H02T 122.6 . . ?
C5 C02T C7 115(2) . . ?
C7 C02T H02T 122.6 . . ?
C01Y C02V P00H 118.4(11) . . ?
C01Y C02V C75 121.6(16) . . ?
C75 C02V P00H 119.8(17) . . ?
C02K C02W H02W 119.5 . . ?
C28 C02W C02K 121.1(19) . . ?
C28 C02W H02W 119.5 . . ?
C9 C02Y P00G 122.2(9) . . ?
C9 C02Y C030 120.0 . . ?
C030 C02Y P00G 117.8(9) . . ?
C02Y C9 H9 120.0 . . ?
C16 C9 C02Y 120.0 . . ?
C16 C9 H9 120.0 . . ?
C9 C16 H16 120.0 . . ?
C9 C16 C21 120.0 . . ?
C21 C16 H16 120.0 . . ?
C16 C21 H21 120.0 . . ?
C20 C21 C16 120.0 . . ?
C20 C21 H21 120.0 . . ?
C21 C20 H20 120.0 . . ?
C030 C20 C21 120.0 . . ?
C030 C20 H20 120.0 . . ?
C02Y C030 H030 120.0 . . ?
C20 C030 C02Y 120.0 . . ?
C20 C030 H030 120.0 . . ?
C020 C02Z C026 115.7(17) . . ?
C020 C02Z C1 122.5(19) . . ?
C026 C02Z C1 121.7(14) . . ?
C01V C032 H03A 109.5 . . ?
C01V C032 H03B 109.5 . . ?
C01V C032 H03C 109.5 . . ?
H03A C032 H03B 109.5 . . ?
H03A C032 H03C 109.5 . . ?
H03B C032 H03C 109.5 . . ?
C01U C033 C022 121.4(16) . . ?
C01U C033 H033 119.3 . . ?
C022 C033 H033 119.3 . . ?
C021 C034 H034 120.0 . . ?
C143 C034 C021 120(2) . . ?
C143 C034 H034 120.0 . . ?
C01Y C035 H035 120.6 . . ?
C8 C035 C01Y 118.7(18) . . ?
C8 C035 H035 120.6 . . ?
C023 C036 H036 118.6 . . ?
C023 C036 C03E 122.8(15) . . ?
C03E C036 H036 118.6 . . ?
C18 C037 P00I 120.0(10) . . ?
C18 C037 C30 120.0 . . ?
C30 C037 P00I 120.0(10) . . ?
C037 C18 H18 120.0 . . ?
C037 C18 C6 120.0 . . ?
C6 C18 H18 120.0 . . ?
C18 C6 H6 120.0 . . ?
C33 C6 C18 120.0 . . ?
C33 C6 H6 120.0 . . ?
C6 C33 H33 120.0 . . ?
C6 C33 C10 120.0 . . ?
C10 C33 H33 120.0 . . ?
C33 C10 H10 120.0 . . ?
C33 C10 C30 120.0 . . ?
C30 C10 H10 120.0 . . ?
C037 C30 H30 120.0 . . ?
C10 C30 C037 120.0 . . ?
C10 C30 H30 120.0 . . ?
C35 C039 H039 119.2 . . ?
C34 C039 H039 119.2 . . ?
C34 C039 C35 121.5(17) . . ?
C01G C03D H03D 119.5 . . ?
C01G C03D C24 120.9(17) . . ?
C24 C03D H03D 119.5 . . ?
C02S C03E C036 115.8(16) . . ?
C02S C03E H03E 122.1 . . ?
C036 C03E H03E 122.1 . . ?
C02O C03F H03F 120.9 . . ?
C02O C03F C15 118.2(17) . . ?
C15 C03F H03F 120.9 . . ?
C02F C13 H13 120.1 . . ?
C02F C13 C17 119.8(17) . . ?
C17 C13 H13 120.1 . . ?
C02M C15 H15 118.4 . . ?
C03F C15 C02M 123(2) . . ?
C03F C15 H15 118.4 . . ?
C02G C17 H17 120.9 . . ?
C13 C17 C02G 118.2(17) . . ?
C13 C17 H17 120.9 . . ?
C02P C24 C03D 124(2) . . ?
C02P C24 H24 117.9 . . ?
C03D C24 H24 117.9 . . ?
C02N C31 H31 121.4 . . ?
C02N C31 C143 117.3(17) . . ?
C143 C31 H31 121.4 . . ?
C034 C143 C31 119.3(19) . . ?
C034 C143 H143 120.4 . . ?
C31 C143 H143 120.4 . . ?
C02V C75 H75 123.2 . . ?
C131 C75 C02V 113.6(19) . . ?
C131 C75 H75 123.2 . . ?
C035 C8 H8 120.6 . . ?
C131 C8 C035 118.7(17) . . ?
C131 C8 H8 120.6 . . ?
C75 C131 H131 116.6 . . ?
C8 C131 C75 126.7(17) . . ?
C8 C131 H131 116.6 . . ?
C02A C5 C02T 120.3(18) . . ?
C02A C5 H5 119.8 . . ?
C02T C5 H5 119.8 . . ?
C02Q C7 C02T 126(2) . . ?
C02Q C7 H7 116.8 . . ?
C02T C7 H7 116.8 . . ?
C02A C22 H22 121.9 . . ?
C02Q C22 C02A 116(3) . . ?
C02Q C22 H22 121.9 . . ?
C2 C53 P00H 116.7(13) . . ?
C2 C53 C44 120.0 . . ?
C44 C53 P00H 123.3(13) . . ?
C53 C2 H2 120.0 . . ?
C32 C2 C53 120.0 . . ?
C32 C2 H2 120.0 . . ?
C2 C32 H32 120.0 . . ?
C3 C32 C2 120.0 . . ?
C3 C32 H32 120.0 . . ?
C32 C3 H3 120.0 . . ?
C32 C3 C45 120.0 . . ?
C45 C3 H3 120.0 . . ?
C3 C45 H45 120.0 . . ?
C3 C45 C44 120.0 . . ?
C44 C45 H45 120.0 . . ?
C53 C44 H44 120.0 . . ?
C45 C44 C53 120.0 . . ?
C45 C44 H44 120.0 . . ?
C12 C25 H25 120.0 . . ?
C12 C25 C48 120.0 . . ?
C48 C25 H25 120.0 . . ?
C25 C12 H12 120.0 . . ?
C19 C12 C25 120.0 . . ?
C19 C12 H12 120.0 . . ?
C12 C19 H19 120.0 . . ?
C12 C19 C03A 120.0 . . ?
C03A C19 H19 120.0 . . ?
C19 C03A H03G 120.0 . . ?
C19 C03A C02H 120.0 . . ?
C02H C03A H03G 120.0 . . ?
C03A C02H P00G 115.7(8) . . ?
C48 C02H P00G 124.2(8) . . ?
C48 C02H C03A 120.0 . . ?
C25 C48 H48 120.0 . . ?
C02H C48 C25 120.0 . . ?
C02H C48 H48 120.0 . . ?
C026 C35 C039 116.2(19) . . ?
C026 C35 H35 121.9 . . ?
C039 C35 H35 121.9 . . ?
C024 C34 H34 120.8 . . ?
C039 C34 C024 118(2) . . ?
C039 C34 H34 120.8 . . ?
C02R C28 H28 120.6 . . ?
C02W C28 C02R 119(2) . . ?
C02W C28 H28 120.6 . . ?
C37 C158 H158 120.0 . . ?
C37 C158 C14 120.0 . . ?
C14 C158 H158 120.0 . . ?
C158 C37 H37 120.0 . . ?
C158 C37 C02J 120.0 . . ?
C02J C37 H37 120.0 . . ?
C37 C02J P00H 121.1(9) . . ?
C038 C02J P00H 118.9(9) . . ?
C038 C02J C37 120.0 . . ?
C02J C038 H038 120.0 . . ?
C23 C038 C02J 120.0 . . ?
C23 C038 H038 120.0 . . ?
C038 C23 H23 120.0 . . ?
C038 C23 C14 120.0 . . ?
C14 C23 H23 120.0 . . ?
C158 C14 H14 120.0 . . ?
C23 C14 C158 120.0 . . ?
C23 C14 H14 120.0 . . ?
C36 C159 H159 109.8 . . ?
C36 C159 C55 140(3) . . ?
C55 C159 H159 109.8 . . ?
C159 C36 H36 125.7 . . ?
C159 C36 C029 109(3) . . ?
C029 C36 H36 125.7 . . ?
C36 C029 H029 122.6 . . ?
C26 C029 C36 115(3) . . ?
C26 C029 H029 122.6 . . ?
C029 C26 P00I 111(2) . . ?
C029 C26 C11 131(3) . . ?
C11 C26 P00I 118(2) . . ?
C26 C11 H11 121.0 . . ?
C26 C11 C55 118(3) . . ?
C55 C11 H11 121.0 . . ?
C02Z C1 H1A 109.5 . . ?
C02Z C1 H1B 109.5 . . ?
C02Z C1 H1C 109.5 . . ?
H1A C1 H1B 109.5 . . ?
H1A C1 H1C 109.5 . . ?
H1B C1 H1C 109.5 . . ?
C159 C55 H55 127.7 . . ?
C11 C55 C159 105(3) . . ?
C11 C55 H55 127.7 . . ?

loop_
_geom_bond_atom_site_label_1
_geom_bond_atom_site_label_2
_geom_bond_distance
_geom_bond_site_symmetry_2
_geom_bond_publ_flag
Au01 Au01 3.0108(8) 2_656 ?
Au01 Au02 2.6841(6) . ?
Au01 Au03 2.6774(6) . ?
Au01 Au04 3.1686(7) . ?
Au01 Au06 3.1638(7) . ?
Au01 C00K 2.173(12) . ?
Au01 C00O 2.216(11) . ?
Au02 Au05 3.0682(7) . ?
Au02 Au06 2.9897(8) . ?
Au02 Au0C 2.7002(6) . ?
Au02 C00K 2.152(13) . ?
Au02 C00N 2.145(11) . ?
Au03 Au04 3.0030(7) . ?
Au03 Au07 3.0934(7) . ?
Au03 Au0B 2.6900(6) . ?
Au03 C00O 2.191(11) . ?
Au03 C00S 2.121(14) . ?
Au04 Au05 2.7269(6) . ?
Au04 Au09 2.7371(7) . ?
Au04 Au0D 2.9308(7) . ?
Au04 C00L 2.154(10) . ?
Au04 C013 2.240(10) . ?
Au05 Au08 3.2087(9) . ?
Au05 Au0D 2.7410(7) . ?
Au05 C00L 2.230(10) . ?
Au05 C00R 2.058(12) . ?
Au06 Au07 2.7120(6) . ?
Au06 Au08 2.7390(7) . ?
Au06 Au0E 2.9945(7) . ?
Au06 C012 2.239(11) . ?
Au06 C014 2.158(10) . ?
Au07 Au09 3.2249(9) . ?
Au07 Au0E 2.7464(7) . ?
Au07 C00V 2.073(10) . ?
Au07 C014 2.208(9) . ?
Au08 Au0A 2.8046(7) . ?
Au08 Au0C 3.1930(8) . ?
Au08 Au0E 2.8913(9) . ?
Au08 C00Q 2.176(13) . ?
Au08 C012 2.103(11) . ?
Au09 Au0A 2.7989(7) . ?
Au09 Au0B 3.1106(7) . ?
Au09 Au0D 2.8861(9) . ?
Au09 C013 2.096(14) . ?
Au09 C01I 2.154(14) . ?
Au0A Au0D 2.9011(11) . ?
Au0A Au0E 2.8828(11) . ?
Au0A C00Q 2.176(11) . ?
Au0A C01I 2.167(12) . ?
Au0B P00F 2.254(4) . ?
Au0B C00S 2.183(14) . ?
Au0C P00G 2.259(4) . ?
Au0C C00N 2.178(13) . ?
Au0D P00I 2.259(5) . ?
Au0E P00H 2.264(4) . ?
P00F C017 1.807(14) . ?
P00F C018 1.815(15) . ?
P00F C01M 1.802(11) . ?
P00G C01Z 1.791(17) . ?
P00G C02Y 1.802(10) . ?
P00G C02H 1.826(13) . ?
P00H C02V 1.810(18) . ?
P00H C53 1.888(13) . ?
P00H C02J 1.807(13) . ?
P00I C02A 1.88(2) . ?
P00I C037 1.756(14) . ?
P00I C26 1.93(3) . ?
C00K C00L 1.417(16) . ?
C00K C00M 1.428(15) . ?
C00L C00Y 1.433(18) . ?
C00M H00M 0.9300 . ?
C00M C010 1.351(18) . ?
C00N C012 1.400(17) . ?
C00N C015 1.431(16) . ?
C00O C00W 1.448(14) . ?
C00O C014 1.337(16) . ?
C00P C00T 1.505(15) . ?
C00P C00W 1.33(2) . ?
C00P C01H 1.386(18) . ?
C00Q C00R 1.40(2) . ?
C00Q C01J 1.407(17) . ?
C00R C00U 1.400(19) . ?
C00S C00X 1.463(16) . ?
C00S C013 1.416(16) . ?
C00T H00A 0.9600 . ?
C00T H00B 0.9600 . ?
C00T H00C 0.9600 . ?
C00U H00U 0.9300 . ?
C00U C01V 1.387(18) . ?
C00V C01I 1.40(2) . ?
C00V C020 1.40(2) . ?
C00W H00W 0.9300 . ?
C00X C01C 1.36(2) . ?
C00X C01E 1.434(17) . ?
C00Y C01G 1.430(18) . ?
C00Y C01T 1.446(19) . ?
C00Z C014 1.48(2) . ?
C00Z C01H 1.417(16) . ?
C00Z C023 1.398(18) . ?
C010 C011 1.493(17) . ?
C010 C01T 1.43(2) . ?
C011 H01A 0.9600 . ?
C011 H01B 0.9600 . ?
C011 H01C 0.9600 . ?
C012 C01P 1.38(2) . ?
C013 C01F 1.41(2) . ?
C015 C016 1.38(2) . ?
C015 C01B 1.438(18) . ?
C016 C01D 1.472(18) . ?
C016 C01X 1.48(2) . ?
C017 C01L 1.38(2) . ?
C017 C02G 1.37(2) . ?
C018 C025 1.43(2) . ?
C018 C02M 1.39(2) . ?
C019 C01J 1.45(2) . ?
C019 C01V 1.36(2) . ?
C019 C02K 1.39(2) . ?
C01B H01D 0.9300 . ?
C01B C02E 1.388(19) . ?
C01C C01O 1.44(2) . ?
C01C C022 1.39(2) . ?
C01D H01E 0.9300 . ?
C01D C02B 1.37(2) . ?
C01E H01F 0.9300 . ?
C01E C01U 1.32(2) . ?
C01F H01G 0.9300 . ?
C01F C01O 1.39(2) . ?
C01G H01H 0.9300 . ?
C01G C03D 1.35(2) . ?
C01H C02S 1.40(2) . ?
C01I C01R 1.427(16) . ?
C01J C02R 1.40(3) . ?
C01L H01L 0.9300 . ?
C01L C02F 1.39(2) . ?
C01O C02L 1.50(2) . ?
C01P H01P 0.9300 . ?
C01P C01X 1.40(2) . ?
C01R C024 1.31(3) . ?
C01R C026 1.45(3) . ?
C01T C02P 1.43(2) . ?
C01U H01U 0.9300 . ?
C01U C033 1.34(3) . ?
C01V C032 1.51(2) . ?
C01X C02I 1.48(2) . ?
C01Y H01Y 0.9300 . ?
C01Y C02V 1.39(3) . ?
C01Y C035 1.44(2) . ?
C01Z C021 1.32(2) . ?
C01Z C02N 1.36(2) . ?
C020 H020 0.9300 . ?
C020 C02Z 1.338(18) . ?
C021 H021 0.9300 . ?
C021 C034 1.44(2) . ?
C022 H022 0.9300 . ?
C022 C033 1.40(2) . ?
C023 H023 0.9300 . ?
C023 C036 1.36(2) . ?
C024 H024 0.9300 . ?
C024 C34 1.41(2) . ?
C025 H025 0.9300 . ?
C025 C02O 1.35(2) . ?
C026 C02Z 1.47(3) . ?
C026 C35 1.42(2) . ?
C02A C5 1.30(3) . ?
C02A C22 1.45(2) . ?
C02B H02B 0.9300 . ?
C02B C02E 1.36(3) . ?
C02C H02C 0.9300 . ?
C02C C29 1.3900 . ?
C02C C01M 1.3900 . ?
C29 H29 0.9300 . ?
C29 C4 1.3900 . ?
C4 H4 0.9300 . ?
C4 C27 1.3900 . ?
C27 H27 0.9300 . ?
C27 C02U 1.3900 . ?
C02U H02U 0.9300 . ?
C02U C01M 1.3900 . ?
C02E H02E 0.9300 . ?
C02F H02F 0.9300 . ?
C02F C13 1.34(3) . ?
C02G H02G 0.9300 . ?
C02G C17 1.44(2) . ?
C02I H02A 0.9600 . ?
C02I H02D 0.9600 . ?
C02I H02H 0.9600 . ?
C02K H02K 0.9300 . ?
C02K C02W 1.40(2) . ?
C02L H02I 0.9600 . ?
C02L H02J 0.9600 . ?
C02L H02L 0.9600 . ?
C02M H02M 0.9300 . ?
C02M C15 1.42(2) . ?
C02N H02N 0.9300 . ?
C02N C31 1.36(2) . ?
C02O H02O 0.9300 . ?
C02O C03F 1.36(3) . ?
C02P H02P 0.9300 . ?
C02P C24 1.35(2) . ?
C02Q H02Q 0.9300 . ?
C02Q C7 1.29(4) . ?
C02Q C22 1.39(4) . ?
C02R H02R 0.9300 . ?
C02R C28 1.39(2) . ?
C02S H02S 0.9300 . ?
C02S C03E 1.41(2) . ?
C02T H02T 0.9300 . ?
C02T C5 1.38(2) . ?
C02T C7 1.44(3) . ?
C02V C75 1.46(2) . ?
C02W H02W 0.9300 . ?
C02W C28 1.36(3) . ?
C02Y C9 1.3900 . ?
C02Y C030 1.3900 . ?
C9 H9 0.9300 . ?
C9 C16 1.3900 . ?
C16 H16 0.9300 . ?
C16 C21 1.3900 . ?
C21 H21 0.9300 . ?
C21 C20 1.3900 . ?
C20 H20 0.9300 . ?
C20 C030 1.3900 . ?
C030 H030 0.9300 . ?
C02Z C1 1.53(2) . ?
C032 H03A 0.9600 . ?
C032 H03B 0.9600 . ?
C032 H03C 0.9600 . ?
C033 H033 0.9300 . ?
C034 H034 0.9300 . ?
C034 C143 1.32(3) . ?
C035 H035 0.9300 . ?
C035 C8 1.41(3) . ?
C036 H036 0.9300 . ?
C036 C03E 1.44(2) . ?
C037 C18 1.3900 . ?
C037 C30 1.3900 . ?
C18 H18 0.9300 . ?
C18 C6 1.3900 . ?
C6 H6 0.9300 . ?
C6 C33 1.3900 . ?
C33 H33 0.9300 . ?
C33 C10 1.3900 . ?
C10 H10 0.9300 . ?
C10 C30 1.3900 . ?
C30 H30 0.9300 . ?
C039 H039 0.9300 . ?
C039 C35 1.47(3) . ?
C039 C34 1.35(3) . ?
C03D H03D 0.9300 . ?
C03D C24 1.36(3) . ?
C03E H03E 0.9300 . ?
C03F H03F 0.9300 . ?
C03F C15 1.39(3) . ?
C13 H13 0.9300 . ?
C13 C17 1.38(3) . ?
C15 H15 0.9300 . ?
C17 H17 0.9300 . ?
C24 H24 0.9300 . ?
C31 H31 0.9300 . ?
C31 C143 1.37(3) . ?
C143 H143 0.9300 . ?
C75 H75 0.9300 . ?
C75 C131 1.41(3) . ?
C8 H8 0.9300 . ?
C8 C131 1.35(3) . ?
C131 H131 0.9300 . ?
C5 H5 0.9300 . ?
C7 H7 0.9300 . ?
C22 H22 0.9300 . ?
C53 C2 1.3900 . ?
C53 C44 1.3900 . ?
C2 H2 0.9300 . ?
C2 C32 1.3900 . ?
C32 H32 0.9300 . ?
C32 C3 1.3900 . ?
C3 H3 0.9300 . ?
C3 C45 1.3900 . ?
C45 H45 0.9300 . ?
C45 C44 1.3900 . ?
C44 H44 0.9300 . ?
C25 H25 0.9300 . ?
C25 C12 1.3900 . ?
C25 C48 1.3900 . ?
C12 H12 0.9300 . ?
C12 C19 1.3900 . ?
C19 H19 0.9300 . ?
C19 C03A 1.3900 . ?
C03A H03G 0.9300 . ?
C03A C02H 1.3900 . ?
C02H C48 1.3900 . ?
C48 H48 0.9300 . ?
C35 H35 0.9300 . ?
C34 H34 0.9300 . ?
C28 H28 0.9300 . ?
C158 H158 0.9300 . ?
C158 C37 1.3900 . ?
C158 C14 1.3900 . ?
C37 H37 0.9300 . ?
C37 C02J 1.3900 . ?
C02J C038 1.3900 . ?
C038 H038 0.9300 . ?
C038 C23 1.3900 . ?
C23 H23 0.9300 . ?
C23 C14 1.3900 . ?
C14 H14 0.9300 . ?
C159 H159 0.9300 . ?
C159 C36 1.404(18) . ?
C159 C55 1.445(18) . ?
C36 H36 0.9300 . ?
C36 C029 1.448(18) . ?
C029 H029 0.9300 . ?
C029 C26 1.402(18) . ?
C26 C11 1.422(18) . ?
C11 H11 0.9300 . ?
C11 C55 1.444(18) . ?
C1 H1A 0.9600 . ?
C1 H1B 0.9600 . ?
C1 H1C 0.9600 . ?
C55 H55 0.9300 . ?

loop_
_geom_torsion_atom_site_label_1
_geom_torsion_atom_site_label_2
_geom_torsion_atom_site_label_3
_geom_torsion_atom_site_label_4
_geom_torsion
_geom_torsion_site_symmetry_1
_geom_torsion_site_symmetry_2
_geom_torsion_site_symmetry_3
_geom_torsion_site_symmetry_4
_geom_torsion_publ_flag
Au01 C00K C00L Au04 0.8(10) . . . . ?
Au01 C00K C00L Au05 -84.6(7) . . . . ?
Au01 C00K C00L C00Y 142.2(9) . . . . ?
Au01 C00K C00M C010 -140.1(10) . . . . ?
Au01 C00O C00W C00P -143.9(10) . . . . ?
Au01 C00O C014 Au06 4.2(10) . . . . ?
Au01 C00O C014 Au07 -84.0(7) . . . . ?
Au01 C00O C014 C00Z 142.3(8) . . . . ?
Au02 C00K C00L Au04 85.1(7) . . . . ?
Au02 C00K C00L Au05 -0.3(9) . . . . ?
Au02 C00K C00L C00Y -133.5(9) . . . . ?
Au02 C00K C00M C010 133.6(10) . . . . ?
Au02 C00N C012 Au06 -33.6(10) . . . . ?
Au02 C00N C012 Au08 50.0(10) . . . . ?
Au02 C00N C012 C01P -152.6(10) . . . . ?
Au02 C00N C015 C016 152.5(10) . . . . ?
Au02 C00N C015 C01B -29.1(17) . . . . ?
Au03 C00O C00W C00P 133.4(11) . . . . ?
Au03 C00O C014 Au06 85.6(8) . . . . ?
Au03 C00O C014 Au07 -2.6(10) . . . . ?
Au03 C00O C014 C00Z -136.3(9) . . . . ?
Au03 C00S C00X C01C 153.3(12) . . . . ?
Au03 C00S C00X C01E -28.4(18) . . . . ?
Au03 C00S C013 Au04 -32.7(11) . . . . ?
Au03 C00S C013 Au09 50.4(10) . . . . ?
Au03 C00S C013 C01F -154.9(10) . . . . ?
Au04 C00L C00Y C01G -41.3(14) . . . . ?
Au04 C00L C00Y C01T 144.6(9) . . . . ?
Au04 C013 C01F C01O -118.4(13) . . . . ?
Au05 C00L C00Y C01G 43.0(14) . . . . ?
Au05 C00L C00Y C01T -131.1(10) . . . . ?
Au05 C00R C00U C01V 177.7(11) . . . . ?
Au06 C012 C01P C01X -115.7(14) . . . . ?
Au07 C00V C01I Au09 -41.9(11) . . . . ?
Au07 C00V C01I Au0A 43.5(12) . . . . ?
Au07 C00V C01I C01R -177.5(11) . . . . ?
Au07 C00V C020 C02Z 179.9(12) . . . . ?
Au08 C00Q C00R Au05 -44.7(10) . . . . ?
Au08 C00Q C00R C00U 134.9(11) . . . . ?
Au08 C00Q C01J C019 -124.5(15) . . . . ?
Au08 C00Q C01J C02R 56(2) . . . . ?
Au08 C012 C01P C01X 158.4(11) . . . . ?
Au09 C013 C01F C01O 153.8(12) . . . . ?
Au09 C01I C01R C024 57(2) . . . . ?
Au09 C01I C01R C026 -131.7(15) . . . . ?
Au0A C00Q C00R Au05 39.2(12) . . . . ?
Au0A C00Q C00R C00U -141.2(10) . . . . ?
Au0A C00Q C01J C019 142.0(13) . . . . ?
Au0A C00Q C01J C02R -38(2) . . . . ?
Au0A C01I C01R C024 -37(2) . . . . ?
Au0A C01I C01R C026 134.8(13) . . . . ?
Au0B P00F C017 C01L 43.9(19) . . . . ?
Au0B P00F C017 C02G -135.3(16) . . . . ?
Au0B P00F C018 C025 -131.7(9) . . . . ?
Au0B P00F C018 C02M 46.8(12) . . . . ?
Au0B P00F C01M C02C 36.0(7) . . . . ?
Au0B P00F C01M C02U -145.7(5) . . . . ?
Au0B C00S C00X C01C -119.5(14) . . . . ?
Au0B C00S C00X C01E 58.8(14) . . . . ?
Au0B C00S C013 Au04 -115.5(6) . . . . ?
Au0B C00S C013 Au09 -32.4(9) . . . . ?
Au0B C00S C013 C01F 122.3(12) . . . . ?
Au0C P00G C01Z C021 30.4(18) . . . . ?
Au0C P00G C01Z C02N -149.1(18) . . . . ?
Au0C P00G C02Y C9 -137.5(6) . . . . ?
Au0C P00G C02Y C030 43.9(7) . . . . ?
Au0C P00G C02H C03A 30.7(9) . . . . ?
Au0C P00G C02H C48 -153.1(8) . . . . ?
Au0C C00N C012 Au06 -116.5(6) . . . . ?
Au0C C00N C012 Au08 -33.0(9) . . . . ?
Au0C C00N C012 C01P 124.5(11) . . . . ?
Au0C C00N C015 C016 -121.3(13) . . . . ?
Au0C C00N C015 C01B 57.0(13) . . . . ?
Au0D P00I C02A C5 -35(2) . . . . ?
Au0D P00I C02A C22 157.7(16) . . . . ?
Au0D P00I C037 C18 179.3(6) . . . . ?
Au0D P00I C037 C30 0.4(10) . . . . ?
Au0E P00H C02V C01Y -33.2(18) . . . . ?
Au0E P00H C02V C75 152.1(15) . . . . ?
Au0E P00H C53 C2 -60.8(9) . . . . ?
Au0E P00H C53 C44 117.5(8) . . . . ?
Au0E P00H C02J C37 169.5(7) . . . . ?
Au0E P00H C02J C038 -10.9(10) . . . . ?
P00F C017 C01L C02F -178.1(18) . . . . ?
P00F C017 C02G C17 177.0(17) . . . . ?
P00F C018 C025 C02O 177.8(11) . . . . ?
P00F C018 C02M C15 179.7(10) . . . . ?
P00G C01Z C021 C034 -178.3(16) . . . . ?
P00G C01Z C02N C31 -176(2) . . . . ?
P00G C02Y C9 C16 -178.5(8) . . . . ?
P00G C02Y C030 C20 178.6(8) . . . . ?
P00G C02H C48 C25 -176.1(12) . . . . ?
P00H C02V C75 C131 172.7(17) . . . . ?
P00H C53 C2 C32 178.4(9) . . . . ?
P00H C53 C44 C45 -178.3(10) . . . . ?
P00H C02J C038 C23 -179.6(12) . . . . ?
P00I C02A C5 C02T -174.3(16) . . . . ?
P00I C02A C22 C02Q 178.5(19) . . . . ?
P00I C037 C18 C6 -178.9(11) . . . . ?
P00I C037 C30 C10 178.9(11) . . . . ?
P00I C26 C11 C55 177(2) . . . . ?
C00K C00L C00Y C01G 176.0(11) . . . . ?
C00K C00L C00Y C01T 1.9(16) . . . . ?
C00K C00M C010 C011 -179.8(10) . . . . ?
C00K C00M C010 C01T -1.0(17) . . . . ?
C00L C00K C00M C010 0.0(15) . . . . ?
C00L C00Y C01G C03D -178.8(13) . . . . ?
C00L C00Y C01T C010 -2.8(17) . . . . ?
C00L C00Y C01T C02P -179.9(12) . . . . ?
C00M C00K C00L Au04 -141.9(8) . . . . ?
C00M C00K C00L Au05 132.7(8) . . . . ?
C00M C00K C00L C00Y -0.5(14) . . . . ?
C00M C010 C01T C00Y 2.3(17) . . . . ?
C00M C010 C01T C02P 179.3(12) . . . . ?
C00N C012 C01P C01X 2(2) . . . . ?
C00N C015 C016 C01D 177.1(14) . . . . ?
C00N C015 C016 C01X -7(2) . . . . ?
C00N C015 C01B C02E 177.3(13) . . . . ?
C00P C01H C02S C03E -179.4(15) . . . . ?
C00Q C00R C00U C01V -2(2) . . . . ?
C00Q C01J C02R C28 -178(2) . . . . ?
C00R C00Q C01J C019 0(2) . . . . ?
C00R C00Q C01J C02R -179.4(17) . . . . ?
C00R C00U C01V C019 1(2) . . . . ?
C00R C00U C01V C032 174.8(15) . . . . ?
C00S C00X C01C C01O -4(2) . . . . ?
C00S C00X C01C C022 -179.8(15) . . . . ?
C00S C00X C01E C01U -179.7(15) . . . . ?
C00S C013 C01F C01O 1(2) . . . . ?
C00T C00P C00W C00O 179.8(10) . . . . ?
C00T C00P C01H C00Z -176.2(12) . . . . ?
C00T C00P C01H C02S 0(2) . . . . ?
C00V C01I C01R C024 -175.1(18) . . . . ?
C00V C01I C01R C026 -3(2) . . . . ?
C00V C020 C02Z C026 -1(2) . . . . ?
C00V C020 C02Z C1 176.5(16) . . . . ?
C00W C00O C014 Au06 -142.6(9) . . . . ?
C00W C00O C014 Au07 129.2(9) . . . . ?
C00W C00O C014 C00Z -4.5(15) . . . . ?
C00W C00P C01H C00Z 3.3(19) . . . . ?
C00W C00P C01H C02S 179.4(13) . . . . ?
C00X C00S C013 Au04 122.1(10) . . . . ?
C00X C00S C013 Au09 -154.8(9) . . . . ?
C00X C00S C013 C01F 0.0(18) . . . . ?
C00X C01C C01O C01F 4(2) . . . . ?
C00X C01C C01O C02L 178.9(16) . . . . ?
C00X C01C C022 C033 -1(3) . . . . ?
C00X C01E C01U C033 0(3) . . . . ?
C00Y C01G C03D C24 3(3) . . . . ?
C00Y C01T C02P C24 -5(2) . . . . ?
C00Z C01H C02S C03E -3(2) . . . . ?
C00Z C023 C036 C03E -1(3) . . . . ?
C010 C01T C02P C24 178.1(14) . . . . ?
C011 C010 C01T C00Y -178.7(11) . . . . ?
C011 C010 C01T C02P -1.7(18) . . . . ?
C012 C00N C015 C016 3.0(18) . . . . ?
C012 C00N C015 C01B -178.7(12) . . . . ?
C012 C01P C01X C016 -6(2) . . . . ?
C012 C01P C01X C02I 179.7(16) . . . . ?
C013 C00S C00X C01C 2(2) . . . . ?
C013 C00S C00X C01E 179.9(12) . . . . ?
C013 C01F C01O C01C -3(2) . . . . ?
C013 C01F C01O C02L -177.6(16) . . . . ?
C014 C00O C00W C00P 0.5(17) . . . . ?
C014 C00Z C01H C00P -7.2(18) . . . . ?
C014 C00Z C01H C02S 176.5(12) . . . . ?
C014 C00Z C023 C036 -174.3(13) . . . . ?
C015 C00N C012 Au06 118.8(10) . . . . ?
C015 C00N C012 Au08 -157.6(9) . . . . ?
C015 C00N C012 C01P -0.2(18) . . . . ?
C015 C016 C01D C02B 5(3) . . . . ?
C015 C016 C01X C01P 9(2) . . . . ?
C015 C016 C01X C02I -176.8(16) . . . . ?
C015 C01B C02E C02B 7(3) . . . . ?
C016 C015 C01B C02E -4(2) . . . . ?
C016 C01D C02B C02E -3(3) . . . . ?
C017 P00F C018 C025 107.7(12) . . . . ?
C017 P00F C018 C02M -73.9(13) . . . . ?
C017 P00F C01M C02C 163.0(7) . . . . ?
C017 P00F C01M C02U -18.8(9) . . . . ?
C017 C01L C02F C13 -1(4) . . . . ?
C017 C02G C17 C13 3(4) . . . . ?
C018 P00F C017 C01L 161.1(17) . . . . ?
C018 P00F C017 C02G -18(2) . . . . ?
C018 P00F C01M C02C -84.5(7) . . . . ?
C018 P00F C01M C02U 93.8(8) . . . . ?
C018 C025 C02O C03F 4(2) . . . . ?
C018 C02M C15 C03F 1(2) . . . . ?
C019 C01J C02R C28 3(3) . . . . ?
C019 C02K C02W C28 13(3) . . . . ?
C01B C015 C016 C01D -1(2) . . . . ?
C01B C015 C016 C01X 174.2(13) . . . . ?
C01C C00X C01E C01U -1(2) . . . . ?
C01C C022 C033 C01U 0(3) . . . . ?
C01D C016 C01X C01P -175.9(14) . . . . ?
C01D C016 C01X C02I -1(2) . . . . ?
C01D C02B C02E C01B -3(3) . . . . ?
C01E C00X C01C C01O 178.0(14) . . . . ?
C01E C00X C01C C022 2(2) . . . . ?
C01E C01U C033 C022 1(3) . . . . ?
C01G C00Y C01T C010 -177.1(11) . . . . ?
C01G C00Y C01T C02P 5.8(19) . . . . ?
C01G C03D C24 C02P -2(3) . . . . ?
C01H C00P C00W C00O 0.3(18) . . . . ?
C01H C00Z C014 Au06 148.8(9) . . . . ?
C01H C00Z C014 Au07 -128.0(10) . . . . ?
C01H C00Z C014 C00O 7.7(16) . . . . ?
C01H C00Z C023 C036 0(2) . . . . ?
C01H C02S C03E C036 2(3) . . . . ?
C01I C00V C020 C02Z -2(2) . . . . ?
C01I C01R C024 C34 -178(2) . . . . ?
C01I C01R C026 C02Z 1(3) . . . . ?
C01I C01R C026 C35 -178.0(17) . . . . ?
C01J C00Q C00R Au05 -178.5(11) . . . . ?
C01J C00Q C00R C00U 1(2) . . . . ?
C01J C019 C01V C00U 0(2) . . . . ?
C01J C019 C01V C032 -173.2(16) . . . . ?
C01J C019 C02K C02W -6(3) . . . . ?
C01J C02R C28 C02W 3(4) . . . . ?
C01L C017 C02G C17 -2(3) . . . . ?
C01L C02F C13 C17 3(4) . . . . ?
C01O C01C C022 C033 -177.2(18) . . . . ?
C01R C024 C34 C039 -7(4) . . . . ?
C01R C026 C02Z C020 2(3) . . . . ?
C01R C026 C02Z C1 -176.1(17) . . . . ?
C01R C026 C35 C039 -1(3) . . . . ?
C01T C00Y C01G C03D -5(2) . . . . ?
C01T C02P C24 C03D 3(3) . . . . ?
C01V C019 C01J C00Q -1(2) . . . . ?
C01V C019 C01J C02R 178.6(17) . . . . ?
C01V C019 C02K C02W 174.0(17) . . . . ?
C01X C016 C01D C02B -170.3(18) . . . . ?
C01Y C02V C75 C131 -2(3) . . . . ?
C01Y C035 C8 C131 -5(4) . . . . ?
C01Z P00G C02Y C9 99.9(9) . . . . ?
C01Z P00G C02Y C030 -78.7(9) . . . . ?
C01Z P00G C02H C03A 160.3(8) . . . . ?
C01Z P00G C02H C48 -23.4(11) . . . . ?
C01Z C021 C034 C143 -3(3) . . . . ?
C01Z C02N C31 C143 -8(4) . . . . ?
C020 C00V C01I Au09 139.5(11) . . . . ?
C020 C00V C01I Au0A -135.1(11) . . . . ?
C020 C00V C01I C01R 4(2) . . . . ?
C021 C01Z C02N C31 5(4) . . . . ?
C021 C034 C143 C31 -1(4) . . . . ?
C022 C01C C01O C01F -179.8(16) . . . . ?
C022 C01C C01O C02L -5(3) . . . . ?
C023 C00Z C014 Au06 -36.6(14) . . . . ?
C023 C00Z C014 Au07 46.5(14) . . . . ?
C023 C00Z C014 C00O -177.8(11) . . . . ?
C023 C00Z C01H C00P 178.4(12) . . . . ?
C023 C00Z C01H C02S 2(2) . . . . ?
C023 C036 C03E C02S 0(3) . . . . ?
C024 C01R C026 C02Z 172.8(18) . . . . ?
C024 C01R C026 C35 -6(3) . . . . ?
C025 C018 C02M C15 -2(2) . . . . ?
C025 C02O C03F C15 -4(3) . . . . ?
C026 C01R C024 C34 10(3) . . . . ?
C02A P00I C037 C18 59.6(10) . . . . ?
C02A P00I C037 C30 -119.3(10) . . . . ?
C02C C29 C4 C27 0.0 . . . . ?
C29 C02C C01M P00F 178.3(8) . . . . ?
C29 C02C C01M C02U 0.0 . . . . ?
C29 C4 C27 C02U 0.0 . . . . ?
C4 C27 C02U C01M 0.0 . . . . ?
C27 C02U C01M P00F -178.3(9) . . . . ?
C27 C02U C01M C02C 0.0 . . . . ?
C01M P00F C017 C01L -83.8(18) . . . . ?
C01M P00F C017 C02G 97.0(18) . . . . ?
C01M P00F C018 C025 -7.2(12) . . . . ?
C01M P00F C018 C02M 171.2(10) . . . . ?
C01M C02C C29 C4 0.0 . . . . ?
C02F C13 C17 C02G -4(4) . . . . ?
C02G C017 C01L C02F 1(3) . . . . ?
C02K C019 C01J C00Q 179.3(15) . . . . ?
C02K C019 C01J C02R -1(2) . . . . ?
C02K C019 C01V C00U 180.0(15) . . . . ?
C02K C019 C01V C032 6(3) . . . . ?
C02K C02W C28 C02R -11(4) . . . . ?
C02M C018 C025 C02O -1(2) . . . . ?
C02N C01Z C021 C034 1(3) . . . . ?
C02N C31 C143 C034 6(4) . . . . ?
C02O C03F C15 C02M 2(3) . . . . ?
C02V P00H C53 C2 61.0(10) . . . . ?
C02V P00H C53 C44 -120.7(10) . . . . ?
C02V P00H C02J C37 45.2(11) . . . . ?
C02V P00H C02J C038 -135.2(10) . . . . ?
C02V C01Y C035 C8 10(4) . . . . ?
C02V C75 C131 C8 8(4) . . . . ?
C02Y P00G C01Z C021 148.6(16) . . . . ?
C02Y P00G C01Z C02N -31(2) . . . . ?
C02Y P00G C02H C03A -87.8(8) . . . . ?
C02Y P00G C02H C48 88.4(10) . . . . ?
C02Y C9 C16 C21 0.0 . . . . ?
C9 C02Y C030 C20 0.0 . . . . ?
C9 C16 C21 C20 0.0 . . . . ?
C16 C21 C20 C030 0.0 . . . . ?
C21 C20 C030 C02Y 0.0 . . . . ?
C030 C02Y C9 C16 0.0 . . . . ?
C02Z C026 C35 C039 -179.6(17) . . . . ?
C035 C01Y C02V P00H 178.5(18) . . . . ?
C035 C01Y C02V C75 -7(3) . . . . ?
C035 C8 C131 C75 -5(4) . . . . ?
C037 P00I C02A C5 89(2) . . . . ?
C037 P00I C02A C22 -78.5(18) . . . . ?
C037 C18 C6 C33 0.0 . . . . ?
C18 C037 C30 C10 0.0 . . . . ?
C18 C6 C33 C10 0.0 . . . . ?
C6 C33 C10 C30 0.0 . . . . ?
C33 C10 C30 C037 0.0 . . . . ?
C30 C037 C18 C6 0.0 . . . . ?
C5 C02A C22 C02Q 12(4) . . . . ?
C5 C02T C7 C02Q -3(4) . . . . ?
C7 C02Q C22 C02A -10(4) . . . . ?
C7 C02T C5 C02A 3(3) . . . . ?
C22 C02A C5 C02T -8(4) . . . . ?
C22 C02Q C7 C02T 7(5) . . . . ?
C53 P00H C02V C01Y -153.7(16) . . . . ?
C53 P00H C02V C75 31.6(19) . . . . ?
C53 P00H C02J C37 -63.9(10) . . . . ?
C53 P00H C02J C038 115.7(9) . . . . ?
C53 C2 C32 C3 0.0 . . . . ?
C2 C53 C44 C45 0.0 . . . . ?
C2 C32 C3 C45 0.0 . . . . ?
C32 C3 C45 C44 0.0 . . . . ?
C3 C45 C44 C53 0.0 . . . . ?
C44 C53 C2 C32 0.0 . . . . ?
C25 C12 C19 C03A 0.0 . . . . ?
C12 C25 C48 C02H 0.0 . . . . ?
C12 C19 C03A C02H 0.0 . . . . ?
C19 C03A C02H P00G 176.4(11) . . . . ?
C19 C03A C02H C48 0.0 . . . . ?
C03A C02H C48 C25 0.0 . . . . ?
C02H P00G C01Z C021 -99.1(17) . . . . ?
C02H P00G C01Z C02N 81(2) . . . . ?
C02H P00G C02Y C9 -14.9(8) . . . . ?
C02H P00G C02Y C030 166.6(7) . . . . ?
C48 C25 C12 C19 0.0 . . . . ?
C35 C026 C02Z C020 -179.7(17) . . . . ?
C35 C026 C02Z C1 3(3) . . . . ?
C35 C039 C34 C024 -1(3) . . . . ?
C34 C039 C35 C026 4(3) . . . . ?
C158 C37 C02J P00H 179.6(12) . . . . ?
C158 C37 C02J C038 0.0 . . . . ?
C37 C158 C14 C23 0.0 . . . . ?
C37 C02J C038 C23 0.0 . . . . ?
C02J P00H C02V C01Y 92.3(17) . . . . ?
C02J P00H C02V C75 -82.5(17) . . . . ?
C02J P00H C53 C2 170.6(8) . . . . ?
C02J P00H C53 C44 -11.1(10) . . . . ?
C02J C038 C23 C14 0.0 . . . . ?
C038 C23 C14 C158 0.0 . . . . ?
C14 C158 C37 C02J 0.0 . . . . ?
C159 C36 C029 C26 -7(4) . . . . ?
C36 C159 C55 C11 -20(7) . . . . ?
C36 C029 C26 P00I -177(2) . . . . ?
C36 C029 C26 C11 0(5) . . . . ?
C029 C26 C11 C55 -1(6) . . . . ?
C26 P00I C02A C5 -152.7(19) . . . . ?
C26 P00I C02A C22 40(2) . . . . ?
C26 P00I C037 C18 -52.8(12) . . . . ?
C26 P00I C037 C30 128.3(12) . . . . ?
C26 C11 C55 C159 7(4) . . . . ?
C55 C159 C36 C029 20(7) . . . . ?

loop_
_smtbx_masks_void_nr
_smtbx_masks_void_average_x
_smtbx_masks_void_average_y
_smtbx_masks_void_average_z
_smtbx_masks_void_volume
_smtbx_masks_void_count_electrons
_smtbx_masks_void_content
1 -0.125 -0.206 -0.794 15982.2 4534.0 '96 CH3CH2OCH2CH3'
